data_7112396
loop_
_publ_author_name
'Mondal, Abhishake'
'Durdevic, Sonja'
'Chamoreau, Lise-Marie'
'Journaux, Yves'
'Julve, Miguel'
'Lisnard, Laurent'
'Lescou\"ezec, Rodrigue'

_publ_section_title
;
 A cyanide and hydroxo-bridged nanocage: a new generation of coordination
 clusters.
;
_journal_issue 12
_journal_name_full 'Chemical communications (Cambridge, England)'
_journal_page_first 1181
_journal_page_last 1183
_journal_paper_doi 10.1039/c2cc38404c
_journal_volume 49
_journal_year 2013
_chemical_formula_moiety 'C150 H231 B4 Co12 Fe4 N37 O44, C12 H18 N6 Co, 9 (C2 H3 N), 1.5 (H2 O)'
_chemical_formula_sum 'C180 H279 B4 Co13 Fe4 N52 O45.5'
_chemical_formula_weight 4932.28
_chemical_name_systematic
;
?
;
_space_group_IT_number 9
_symmetry_cell_setting monoclinic
_symmetry_Int_Tables_number 9
_symmetry_space_group_name_Hall 'C -2yc'
_symmetry_space_group_name_H-M 'C 1 c 1'
_atom_sites_solution_hydrogens geom
_atom_sites_solution_primary direct
_atom_sites_solution_secondary difmap
_audit_creation_method SHELXL-97
_cell_angle_alpha 90.00
_cell_angle_beta 90.4290(10)
_cell_angle_gamma 90.00
_cell_formula_units_Z 4
_cell_length_a 20.6791(7)
_cell_length_b 36.3243(13)
_cell_length_c 34.1575(12)
_cell_measurement_reflns_used 9552
_cell_measurement_temperature 200(2)
_cell_measurement_theta_max 27.35
_cell_measurement_theta_min 2.32
_cell_volume 25656.8(16)
_computing_cell_refinement 'Bruker SAINT'
_computing_data_collection 'Bruker APEX2'
_computing_data_reduction 'Bruker SAINT'
_computing_molecular_graphics 'DIAMOND. Crystal Impact GbR, Bonn, Germany'
_computing_publication_material 'WinGX publication routines (Farrugia, 1999)'
_computing_structure_refinement 'SHELXL-97 (Sheldrick, 2008)'
_computing_structure_solution 'SIR-92 (Giacovazzo, 1993)'
_diffrn_ambient_temperature 200(2)
_diffrn_measured_fraction_theta_full 0.997
_diffrn_measured_fraction_theta_max 0.997
_diffrn_measurement_device_type 'Bruker APEX-II CCD'
_diffrn_measurement_method '\f and \w scans'
_diffrn_radiation_monochromator graphite
_diffrn_radiation_source 'fine-focus sealed tube'
_diffrn_radiation_type MoK\a
_diffrn_radiation_wavelength 0.71073
_diffrn_reflns_av_R_equivalents 0.0235
_diffrn_reflns_av_sigmaI/netI 0.0396
_diffrn_reflns_limit_h_max 26
_diffrn_reflns_limit_h_min -26
_diffrn_reflns_limit_k_max 46
_diffrn_reflns_limit_k_min -47
_diffrn_reflns_limit_l_max 44
_diffrn_reflns_limit_l_min -44
_diffrn_reflns_number 152231
_diffrn_reflns_theta_full 27.54
_diffrn_reflns_theta_max 27.54
_diffrn_reflns_theta_min 2.04
_diffrn_standards_number 0
_exptl_absorpt_coefficient_mu 1.105
_exptl_absorpt_correction_T_max 0.746
_exptl_absorpt_correction_T_min 0.682
_exptl_absorpt_correction_type multi-scan
_exptl_absorpt_process_details
;
SADABS, Bruker AXS Inc., Madison,
Wisconsin, USA.
;
_exptl_crystal_colour red
_exptl_crystal_density_diffrn 1.277
_exptl_crystal_density_method 'not measured'
_exptl_crystal_description plate
_exptl_crystal_F_000 10248
_exptl_crystal_size_max 0.22
_exptl_crystal_size_mid 0.19
_exptl_crystal_size_min 0.15
_refine_diff_density_max 1.016
_refine_diff_density_min -0.788
_refine_diff_density_rms 0.093
_refine_ls_abs_structure_details 'Flack H D (1983), Acta Cryst. A39, 876-881'
_refine_ls_abs_structure_Flack -0.019(7)
_refine_ls_extinction_method none
_refine_ls_goodness_of_fit_ref 1.032
_refine_ls_hydrogen_treatment constr
_refine_ls_matrix_type full
_refine_ls_number_parameters 2576
_refine_ls_number_reflns 55987
_refine_ls_number_restraints 3
_refine_ls_restrained_S_all 1.034
_refine_ls_R_factor_all 0.0580
_refine_ls_R_factor_gt 0.0453
_refine_ls_shift/su_max 0.013
_refine_ls_shift/su_mean 0.000
_refine_ls_structure_factor_coef Fsqd
_refine_ls_weighting_details 'calc w=1/[\s^2^(Fo^2^)+(0.0903P)^2^+16.0182P] where P=(Fo^2^+2Fc^2^)/3'
_refine_ls_weighting_scheme calc
_refine_ls_wR_factor_gt 0.1236
_refine_ls_wR_factor_ref 0.1346
_reflns_number_gt 48048
_reflns_number_total 55987
_reflns_threshold_expression >2\s(I)
_cod_duplicate_entry 7108822
_cod_data_source_file c2cc38404c.txt
_cod_data_source_block sd110_0m
_cod_original_sg_symbol_H-M 'C c'
_cod_original_formula_sum 'C180 H279 B4 Co13 Fe4 N52 O45.50'
_cod_database_code 7112396

loop_
_symmetry_equiv_pos_as_xyz
'x, y, z'
'x, -y, z+1/2'
'x+1/2, y+1/2, z'
'x+1/2, -y+1/2, z+1/2'

loop_
_atom_site_label
_atom_site_type_symbol
_atom_site_fract_x
_atom_site_fract_y
_atom_site_fract_z
_atom_site_U_iso_or_equiv
_atom_site_adp_type
_atom_site_occupancy
_atom_site_symmetry_multiplicity
_atom_site_calc_flag
_atom_site_refinement_flags
_atom_site_disorder_assembly
_atom_site_disorder_group
Fe1 Fe -0.06212(3) 0.173818(15) 0.019168(17) 0.03179(12) Uani 1 1 d . A .
Fe2 Fe 0.19884(2) 0.016396(13) 0.171792(15) 0.02633(10) Uani 1 1 d . A .
Fe3 Fe 0.04624(3) 0.236827(14) 0.277253(15) 0.02698(11) Uani 1 1 d . A .
Fe4 Fe 0.36856(2) 0.244061(14) 0.085522(15) 0.02657(10) Uani 1 1 d . . .
Co1 Co -0.12402(3) 0.101272(16) 0.139616(17) 0.03693(12) Uani 1 1 d . . .
Co2 Co -0.03004(3) 0.053173(14) 0.193387(17) 0.03298(11) Uani 1 1 d . . .
Co3 Co -0.08870(3) 0.127771(15) 0.233178(16) 0.03428(11) Uani 1 1 d . . .
Co4 Co 0.24223(3) 0.062013(14) 0.035927(15) 0.03051(11) Uani 1 1 d . . .
Co5 Co 0.14546(3) 0.111761(14) -0.023617(15) 0.03076(11) Uani 1 1 d . . .
Co6 Co 0.29554(3) 0.135183(14) 0.006191(15) 0.03083(11) Uani 1 1 d . . .
Co7 Co 0.32658(2) 0.111349(13) 0.246451(15) 0.02933(10) Uani 1 1 d . . .
Co8 Co 0.27211(3) 0.188802(14) 0.287379(15) 0.03102(11) Uani 1 1 d . . .
Co9 Co 0.38265(2) 0.182975(14) 0.217376(15) 0.03009(11) Uani 1 1 d . . .
Co10 Co 0.16349(2) 0.316565(13) 0.090068(15) 0.02837(10) Uani 1 1 d . . .
Co11 Co 0.04992(3) 0.320953(13) 0.160437(15) 0.03031(11) Uani 1 1 d . . .
Co12 Co 0.02634(2) 0.296538(14) 0.067521(15) 0.03031(11) Uani 1 1 d . . .
Co13 Co 0.13691(3) 0.167255(15) 0.136801(16) 0.03397(11) Uani 1 1 d . . .
N1 N -0.07957(17) 0.13329(10) 0.09739(11) 0.0394(8) Uani 1 1 d . A .
N2 N 0.07260(17) 0.13954(9) 0.00740(9) 0.0328(7) Uani 1 1 d . A .
N3 N -0.00510(17) 0.24370(10) 0.05726(10) 0.0357(7) Uani 1 1 d . A .
N4 N 0.06343(17) 0.04691(9) 0.18219(11) 0.0356(7) Uani 1 1 d . A .
N5 N 0.21604(17) 0.05062(9) 0.09086(10) 0.0344(7) Uani 1 1 d . A .
N6 N 0.26294(16) 0.07935(9) 0.21618(10) 0.0343(7) Uani 1 1 d . A .
N7 N -0.02150(18) 0.17070(10) 0.23939(11) 0.0374(7) Uani 1 1 d . A .
N8 N 0.05666(16) 0.27605(9) 0.19824(9) 0.0312(7) Uani 1 1 d . A .
N9 N 0.18030(17) 0.20230(9) 0.26601(10) 0.0334(7) Uani 1 1 d . A .
N10 N 0.31052(17) 0.17917(9) 0.04094(10) 0.0343(7) Uani 1 1 d . . .
N11 N 0.23805(16) 0.28196(9) 0.09440(10) 0.0315(7) Uani 1 1 d . . .
N12 N 0.36138(17) 0.20703(9) 0.16581(10) 0.0346(7) Uani 1 1 d . . .
C1 C -0.07047(19) 0.14843(11) 0.06874(13) 0.0341(8) Uani 1 1 d . . .
C2 C 0.0232(2) 0.15339(10) 0.01300(11) 0.0321(8) Uani 1 1 d . . .
C3 C -0.02592(19) 0.21630(11) 0.04496(11) 0.0317(8) Uani 1 1 d . . .
C4 C 0.11471(18) 0.03595(9) 0.17783(11) 0.0283(7) Uani 1 1 d . . .
C5 C 0.20859(17) 0.03894(10) 0.12218(11) 0.0284(7) Uani 1 1 d . . .
C6 C 0.23691(18) 0.05656(10) 0.19868(11) 0.0281(7) Uani 1 1 d . . .
C7 C 0.00521(19) 0.19527(10) 0.25212(11) 0.0296(7) Uani 1 1 d . . .
C8 C 0.05394(18) 0.26044(9) 0.22739(11) 0.0278(7) Uani 1 1 d . . .
C9 C 0.12900(19) 0.21413(10) 0.26876(11) 0.0298(7) Uani 1 1 d . . .
C10 C 0.33149(18) 0.20361(10) 0.05906(10) 0.0277(7) Uani 1 1 d . . .
C11 C 0.28690(19) 0.26655(9) 0.09092(10) 0.0270(7) Uani 1 1 d . . .
C12 C 0.36197(17) 0.22072(10) 0.13493(11) 0.0282(7) Uani 1 1 d . . .
B1 B -0.1675(3) 0.1776(2) -0.04545(18) 0.0583(15) Uani 1 1 d . . .
H1 H -0.2015 0.1787 -0.0664 0.070 Uiso 1 1 calc R . .
N101 N -0.0972(2) 0.13170(11) -0.01025(12) 0.0457(9) Uani 1 1 d . . .
N103 N -0.15164(19) 0.19208(12) 0.02488(12) 0.0463(9) Uani 1 1 d . . .
N102 N -0.1439(2) 0.13773(13) -0.03813(14) 0.0581(11) Uani 1 1 d . A .
N104 N -0.1926(2) 0.19216(14) -0.00583(13) 0.0541(10) Uani 1 1 d . A .
N105 N -0.05620(19) 0.20030(10) -0.03082(10) 0.0402(8) Uani 1 1 d . . .
N106 N -0.1080(2) 0.20038(12) -0.05580(11) 0.0499(10) Uani 1 1 d . A .
C101 C -0.0846(3) 0.09568(14) -0.01084(18) 0.0603(14) Uani 1 1 d . A .
H101 H -0.0549 0.0836 0.0062 0.072 Uiso 1 1 calc R . .
C102 C -0.1200(4) 0.07845(17) -0.0392(2) 0.0776(19) Uani 1 1 d . . .
H102 H -0.1183 0.0533 -0.0466 0.093 Uiso 1 1 calc R A .
C103 C -0.1588(4) 0.1057(2) -0.0547(2) 0.077(2) Uani 1 1 d . A .
H103 H -0.1911 0.1021 -0.0743 0.093 Uiso 1 1 calc R . .
C104 C -0.1846(3) 0.2054(2) 0.05554(17) 0.0660(16) Uani 1 1 d . A .
H104 H -0.1678 0.2090 0.0812 0.079 Uiso 1 1 calc R . .
C105 C -0.2463(3) 0.2130(3) 0.0436(2) 0.089(3) Uani 1 1 d . . .
H105 H -0.2801 0.2224 0.0593 0.107 Uiso 1 1 calc R A .
C106 C -0.2505(3) 0.2046(2) 0.0055(2) 0.0755(19) Uani 1 1 d . A .
H106 H -0.2879 0.2070 -0.0106 0.091 Uiso 1 1 calc R . .
C107 C -0.0104(3) 0.22152(14) -0.04663(14) 0.0503(11) Uani 1 1 d . A .
H107 H 0.0309 0.2262 -0.0354 0.060 Uiso 1 1 calc R . .
C108 C -0.0327(3) 0.23550(16) -0.08181(16) 0.0618(14) Uani 1 1 d . . .
H108 H -0.0104 0.2516 -0.0990 0.074 Uiso 1 1 calc R A .
C109 C -0.0924(3) 0.22149(16) -0.08669(15) 0.0614(15) Uani 1 1 d . A .
H109 H -0.1196 0.2259 -0.1087 0.074 Uiso 1 1 calc R . .
B2 B 0.2382(3) -0.06574(13) 0.18815(15) 0.0410(11) Uani 1 1 d . . .
H2 H 0.2510 -0.0918 0.1933 0.049 Uiso 1 1 calc R . .
N201 N 0.16310(17) -0.02903(9) 0.14542(10) 0.0331(7) Uani 1 1 d . . .
N202 N 0.18577(19) -0.06286(9) 0.15579(11) 0.0393(8) Uani 1 1 d . A .
N203 N 0.28687(17) -0.00606(9) 0.16710(11) 0.0356(7) Uani 1 1 d . . .
N204 N 0.29565(19) -0.04225(10) 0.17508(12) 0.0410(8) Uani 1 1 d . A .
N205 N 0.19121(16) -0.01124(9) 0.22253(10) 0.0313(7) Uani 1 1 d . . .
N206 N 0.21049(19) -0.04712(10) 0.22486(11) 0.0401(8) Uani 1 1 d . A .
C201 C 0.1188(2) -0.03448(12) 0.11766(14) 0.0430(10) Uani 1 1 d . A .
H201 H 0.0955 -0.0154 0.1048 0.052 Uiso 1 1 calc R . .
C202 C 0.1113(3) -0.07174(13) 0.11002(16) 0.0527(12) Uani 1 1 d . . .
H202 H 0.0823 -0.0829 0.0919 0.063 Uiso 1 1 calc R A .
C203 C 0.1554(3) -0.08917(13) 0.13458(15) 0.0487(11) Uani 1 1 d . A .
H203 H 0.1629 -0.1149 0.1362 0.058 Uiso 1 1 calc R . .
C204 C 0.3440(2) 0.00809(13) 0.15976(15) 0.0440(10) Uani 1 1 d . A .
H204 H 0.3517 0.0333 0.1539 0.053 Uiso 1 1 calc R . .
C205 C 0.3923(2) -0.01951(15) 0.16186(19) 0.0579(14) Uani 1 1 d . . .
H205 H 0.4374 -0.0169 0.1576 0.070 Uiso 1 1 calc R A .
C206 C 0.3593(2) -0.05057(14) 0.17146(16) 0.0497(11) Uani 1 1 d . A .
H206 H 0.3778 -0.0743 0.1750 0.060 Uiso 1 1 calc R . .
C207 C 0.1693(2) -0.00312(12) 0.25774(12) 0.0382(9) Uani 1 1 d . A .
H207 H 0.1520 0.0202 0.2647 0.046 Uiso 1 1 calc R . .
C208 C 0.1744(3) -0.03261(15) 0.28349(14) 0.0536(12) Uani 1 1 d . . .
H208 H 0.1626 -0.0334 0.3103 0.064 Uiso 1 1 calc R A .
C209 C 0.2003(3) -0.06016(14) 0.26142(14) 0.0500(11) Uani 1 1 d . A .
H209 H 0.2097 -0.0844 0.2702 0.060 Uiso 1 1 calc R . .
B3 B 0.0031(3) 0.27429(16) 0.35427(16) 0.0497(13) Uani 1 1 d . . .
H3 H -0.0112 0.2862 0.3791 0.060 Uiso 1 1 calc R . .
N300 N 0.09001(17) 0.27833(9) 0.30430(10) 0.0347(7) Uani 1 1 d . . .
N301 N 0.0653(2) 0.29163(10) 0.33809(11) 0.0412(8) Uani 1 1 d . A .
N302 N 0.03768(19) 0.21307(10) 0.32897(10) 0.0375(8) Uani 1 1 d . . .
N303 N 0.0181(2) 0.23330(11) 0.35972(11) 0.0454(9) Uani 1 1 d . A .
N304 N -0.03696(18) 0.26187(10) 0.28605(11) 0.0389(8) Uani 1 1 d . . .
N305 N -0.0479(2) 0.27723(12) 0.32181(12) 0.0467(9) Uani 1 1 d . A .
C301 C 0.1450(2) 0.29596(13) 0.29813(15) 0.0449(10) Uani 1 1 d . A .
H301 H 0.1727 0.2918 0.2765 0.054 Uiso 1 1 calc R . .
C302 C 0.1565(3) 0.32133(15) 0.32769(18) 0.0590(13) Uani 1 1 d . . .
H302 H 0.1920 0.3378 0.3302 0.071 Uiso 1 1 calc R A .
C303 C 0.1047(3) 0.31737(13) 0.35278(15) 0.0508(12) Uani 1 1 d . A .
H303 H 0.0983 0.3307 0.3764 0.061 Uiso 1 1 calc R . .
C304 C 0.0500(3) 0.17935(14) 0.34209(14) 0.0524(12) Uani 1 1 d . A .
H304 H 0.0644 0.1594 0.3264 0.063 Uiso 1 1 calc R . .
C305 C 0.0386(4) 0.17753(16) 0.38189(16) 0.0669(16) Uani 1 1 d . . .
H305 H 0.0440 0.1568 0.3985 0.080 Uiso 1 1 calc R A .
C306 C 0.0182(3) 0.21178(17) 0.39223(15) 0.0630(15) Uani 1 1 d . A .
H306 H 0.0060 0.2193 0.4178 0.076 Uiso 1 1 calc R . .
C307 C -0.0884(2) 0.26793(16) 0.26349(16) 0.0542(12) Uani 1 1 d . A .
H307 H -0.0935 0.2598 0.2372 0.065 Uiso 1 1 calc R . .
C308 C -0.1337(3) 0.28819(19) 0.2844(2) 0.0675(16) Uani 1 1 d . . .
H308 H -0.1749 0.2962 0.2755 0.081 Uiso 1 1 calc R A .
C309 C -0.1066(3) 0.29410(17) 0.32040(18) 0.0622(15) Uani 1 1 d . A .
H309 H -0.1256 0.3078 0.3411 0.075 Uiso 1 1 calc R . .
B4 B 0.4933(3) 0.28519(17) 0.05739(18) 0.0493(13) Uani 1 1 d . . .
H4 H 0.5331 0.2982 0.0483 0.059 Uiso 1 1 calc R . .
N401 N 0.41065(16) 0.28837(10) 0.11020(10) 0.0337(7) Uani 1 1 d . . .
N402 N 0.46520(19) 0.30338(11) 0.09436(11) 0.0430(8) Uani 1 1 d . . .
N403 N 0.45763(17) 0.22266(10) 0.07976(11) 0.0381(8) Uani 1 1 d . . .
N404 N 0.50718(18) 0.24464(12) 0.06723(12) 0.0475(9) Uani 1 1 d . . .
N405 N 0.38280(17) 0.26873(10) 0.03345(10) 0.0356(7) Uani 1 1 d . . .
N406 N 0.43955(19) 0.28583(11) 0.02588(11) 0.0428(8) Uani 1 1 d . . .
C401 C 0.3966(2) 0.30936(13) 0.14108(13) 0.0417(10) Uani 1 1 d . . .
H401 H 0.3609 0.3053 0.1579 0.050 Uiso 1 1 calc R . .
C402 C 0.4402(3) 0.33755(15) 0.14555(17) 0.0588(14) Uani 1 1 d . . .
H402 H 0.4410 0.3560 0.1653 0.071 Uiso 1 1 calc R . .
C403 C 0.4831(3) 0.33304(15) 0.11480(16) 0.0534(12) Uani 1 1 d . . .
H403 H 0.5190 0.3484 0.1093 0.064 Uiso 1 1 calc R . .
C404 C 0.4830(3) 0.19010(15) 0.08695(17) 0.0531(12) Uani 1 1 d . . .
H404 H 0.4598 0.1694 0.0965 0.064 Uiso 1 1 calc R . .
C405 C 0.5487(3) 0.1903(2) 0.0786(2) 0.0763(19) Uani 1 1 d . . .
H405 H 0.5781 0.1704 0.0812 0.092 Uiso 1 1 calc R . .
C406 C 0.5620(3) 0.2247(2) 0.06595(19) 0.0681(17) Uani 1 1 d . . .
H406 H 0.6030 0.2333 0.0576 0.082 Uiso 1 1 calc R . .
C407 C 0.3463(3) 0.27284(14) 0.00163(13) 0.0475(11) Uani 1 1 d . . .
H407 H 0.3035 0.2637 -0.0016 0.057 Uiso 1 1 calc R . .
C408 C 0.3802(3) 0.29260(16) -0.02618(15) 0.0588(14) Uani 1 1 d . . .
H408 H 0.3650 0.2997 -0.0514 0.071 Uiso 1 1 calc R . .
C409 C 0.4387(3) 0.29985(14) -0.01059(14) 0.0535(12) Uani 1 1 d . . .
H409 H 0.4730 0.3125 -0.0230 0.064 Uiso 1 1 calc R . .
O600 O -0.05108(14) 0.10569(7) 0.18181(8) 0.0319(6) Uani 1 1 d . A .
O601 O -0.0877(3) 0.05202(14) 0.11631(15) 0.0565(11) Uiso 0.80 1 d P A 1
O602 O -0.0693(2) 0.01304(13) 0.16431(16) 0.0573(11) Uiso 0.80 1 d P A 1
O691 O -0.1148(5) 0.0580(2) 0.1090(3) 0.0098(18) Uiso 0.20 1 d PD A 2
O692 O -0.0595(5) 0.0189(3) 0.1456(3) 0.0090(17) Uiso 0.20 1 d P A 2
O603 O -0.0382(2) 0.03811(12) 0.24807(13) 0.0656(10) Uiso 1 1 d . A .
O604 O -0.03906(18) 0.09576(10) 0.27129(11) 0.0532(8) Uiso 1 1 d . A .
O605 O -0.1542(4) 0.0601(2) 0.1831(2) 0.0504(16) Uiso 0.50 1 d P A 1
O606 O -0.1690(2) 0.09061(12) 0.23722(12) 0.0174(8) Uiso 0.50 1 d P A 1
O695 O -0.1870(3) 0.07012(17) 0.17425(18) 0.0393(13) Uiso 0.50 1 d P A 2
O696 O -0.1370(7) 0.0724(4) 0.2299(4) 0.106(4) Uiso 0.50 1 d P A 2
O607 O -0.1901(3) 0.13939(15) 0.15403(17) 0.0891(14) Uiso 1 1 d . A .
O608 O -0.1499(2) 0.16418(13) 0.20438(14) 0.0531(10) Uiso 0.80 1 d P A 1
O698 O -0.1672(7) 0.1513(4) 0.2225(5) 0.038(3) Uiso 0.20 1 d P A 2
O609 O -0.1969(3) 0.09158(18) 0.09251(19) 0.1022(17) Uiso 1 1 d . A .
O610 O -0.2844(6) 0.0718(4) 0.1228(4) 0.102(3) Uiso 0.50 1 d P A 1
O690 O -0.2873(8) 0.1141(4) 0.1132(5) 0.128(5) Uiso 0.50 1 d P A 2
O611 O -0.1287(2) 0.15230(13) 0.28577(14) 0.0742(12) Uiso 1 1 d . A .
O612 O -0.2085(3) 0.11630(18) 0.3026(2) 0.1049(17) Uiso 1 1 d . A .
C601 C -0.0885(3) 0.02217(15) 0.12718(17) 0.0555(12) Uiso 1 1 d D . .
C602 C -0.1116(3) -0.01038(16) 0.1015(2) 0.0684(17) Uani 1 1 d . A .
C603 C -0.0821(5) -0.0464(2) 0.1152(4) 0.124(4) Uani 1 1 d . . .
H60A H -0.0948 -0.0512 0.1423 0.186 Uiso 1 1 calc R A .
H60B H -0.0349 -0.0449 0.1138 0.186 Uiso 1 1 calc R . .
H60C H -0.0975 -0.0665 0.0984 0.186 Uiso 1 1 calc R . .
C604 C -0.1828(4) -0.0126(2) 0.1047(3) 0.101(3) Uani 1 1 d . . .
H60D H -0.1991 -0.0322 0.0876 0.151 Uiso 1 1 calc R A .
H60E H -0.2020 0.0109 0.0967 0.151 Uiso 1 1 calc R . .
H60F H -0.1946 -0.0180 0.1318 0.151 Uiso 1 1 calc R . .
C605 C -0.0923(7) -0.0020(3) 0.0601(3) 0.161(6) Uani 1 1 d . . .
H60G H -0.1115 -0.0203 0.0424 0.241 Uiso 1 1 calc R A .
H60H H -0.0450 -0.0029 0.0580 0.241 Uiso 1 1 calc R . .
H60I H -0.1077 0.0226 0.0529 0.241 Uiso 1 1 calc R . .
C606 C -0.0361(3) 0.06180(13) 0.27589(15) 0.0482(11) Uani 1 1 d . . .
C607 C -0.0298(3) 0.04660(16) 0.31797(16) 0.0629(15) Uani 1 1 d . A .
C608 C -0.0267(8) 0.0775(2) 0.3475(2) 0.152(6) Uani 1 1 d . . .
H60J H -0.0689 0.0897 0.3487 0.228 Uiso 1 1 calc R A .
H60K H 0.0062 0.0953 0.3396 0.228 Uiso 1 1 calc R . .
H60L H -0.0156 0.0674 0.3733 0.228 Uiso 1 1 calc R . .
C609 C -0.0833(4) 0.0190(3) 0.3239(3) 0.114(4) Uani 1 1 d . . .
H60M H -0.0781 0.0074 0.3497 0.171 Uiso 1 1 calc R A .
H60N H -0.0813 0.0002 0.3035 0.171 Uiso 1 1 calc R . .
H60O H -0.1252 0.0316 0.3226 0.171 Uiso 1 1 calc R . .
C610 C 0.0336(4) 0.0239(2) 0.3201(2) 0.090(2) Uani 1 1 d . . .
H61A H 0.0344 0.0095 0.3444 0.135 Uiso 1 1 calc R A .
H61B H 0.0707 0.0407 0.3198 0.135 Uiso 1 1 calc R . .
H61C H 0.0357 0.0073 0.2976 0.135 Uiso 1 1 calc R . .
C611 C -0.1865(2) 0.06496(12) 0.21193(15) 0.0422(10) Uani 1 1 d . . .
C612 C -0.2361(2) 0.03743(13) 0.22576(16) 0.0489(11) Uani 1 1 d . A .
C613 C -0.2009(3) 0.00074(15) 0.2302(2) 0.0661(16) Uani 1 1 d . . .
H61D H -0.1850 -0.0072 0.2046 0.099 Uiso 1 1 calc R A .
H61E H -0.2308 -0.0178 0.2404 0.099 Uiso 1 1 calc R . .
H61F H -0.1643 0.0037 0.2483 0.099 Uiso 1 1 calc R . .
C614 C -0.2683(4) 0.0482(2) 0.2634(2) 0.085(2) Uani 1 1 d . . .
H61G H -0.2352 0.0537 0.2832 0.128 Uiso 1 1 calc R A .
H61H H -0.2954 0.0278 0.2725 0.128 Uiso 1 1 calc R . .
H61I H -0.2952 0.0700 0.2590 0.128 Uiso 1 1 calc R . .
C615 C -0.2892(3) 0.0331(2) 0.1955(3) 0.088(2) Uani 1 1 d . . .
H61J H -0.3036 0.0575 0.1867 0.132 Uiso 1 1 calc R A .
H61K H -0.3257 0.0199 0.2070 0.132 Uiso 1 1 calc R . .
H61L H -0.2728 0.0192 0.1731 0.132 Uiso 1 1 calc R . .
C616 C -0.1942(2) 0.16024(14) 0.18329(17) 0.0500(11) Uani 1 1 d . . .
C617 C -0.2552(3) 0.18321(17) 0.1878(2) 0.0608(14) Uani 1 1 d . A .
C618 C -0.2375(5) 0.2195(3) 0.2100(3) 0.053(2) Uiso 0.50 1 d P A 1
H61M H -0.2062 0.2335 0.1946 0.080 Uiso 0.50 1 calc PR A 1
H61N H -0.2185 0.2134 0.2355 0.080 Uiso 0.50 1 calc PR A 1
H61O H -0.2766 0.2342 0.2137 0.080 Uiso 0.50 1 calc PR A 1
C620 C -0.2813(8) 0.1969(5) 0.1484(5) 0.084(4) Uiso 0.50 1 d P A 1
H62A H -0.3220 0.2102 0.1524 0.126 Uiso 0.50 1 calc PR A 1
H62B H -0.2891 0.1758 0.1311 0.126 Uiso 0.50 1 calc PR A 1
H62C H -0.2496 0.2134 0.1364 0.126 Uiso 0.50 1 calc PR A 1
C698 C -0.2380(9) 0.2205(5) 0.1816(6) 0.094(5) Uiso 0.50 1 d P A 2
H69A H -0.2762 0.2344 0.1733 0.140 Uiso 0.50 1 calc PR A 2
H69B H -0.2048 0.2218 0.1613 0.140 Uiso 0.50 1 calc PR A 2
H69C H -0.2208 0.2309 0.2061 0.140 Uiso 0.50 1 calc PR A 2
C680 C -0.2983(9) 0.1761(5) 0.1514(5) 0.090(4) Uiso 0.50 1 d P A 2
H68A H -0.3393 0.1894 0.1542 0.136 Uiso 0.50 1 calc PR A 2
H68B H -0.3069 0.1497 0.1491 0.136 Uiso 0.50 1 calc PR A 2
H68C H -0.2761 0.1848 0.1279 0.136 Uiso 0.50 1 calc PR A 2
C619 C -0.2974(4) 0.1645(3) 0.2171(4) 0.121(4) Uani 1 1 d . . .
H61P H -0.2721 0.1590 0.2407 0.182 Uiso 1 1 calc R A .
H61Q H -0.3141 0.1415 0.2059 0.182 Uiso 1 1 calc R . .
H61R H -0.3336 0.1806 0.2237 0.182 Uiso 1 1 calc R . .
C621 C -0.2546(3) 0.0882(3) 0.0894(3) 0.092(3) Uani 1 1 d . . .
C622 C -0.2934(4) 0.0815(2) 0.0546(3) 0.090(2) Uiso 1 1 d . A .
C623 C -0.3387(10) 0.0447(5) 0.0716(6) 0.101(5) Uiso 0.50 1 d P A 1
H62D H -0.3671 0.0532 0.0926 0.152 Uiso 0.50 1 calc PR A 1
H62E H -0.3096 0.0256 0.0817 0.152 Uiso 0.50 1 calc PR A 1
H62F H -0.3649 0.0347 0.0501 0.152 Uiso 0.50 1 calc PR A 1
C624 C -0.3303(14) 0.1039(8) 0.0343(9) 0.143(9) Uiso 0.50 1 d P A 1
H62G H -0.3703 0.1086 0.0487 0.215 Uiso 0.50 1 calc PR A 1
H62H H -0.3408 0.0926 0.0090 0.215 Uiso 0.50 1 calc PR A 1
H62I H -0.3075 0.1272 0.0301 0.215 Uiso 0.50 1 calc PR A 1
C625 C -0.2578(18) 0.0494(11) 0.0266(11) 0.193(14) Uiso 0.50 1 d P A 1
H62J H -0.2672 0.0545 -0.0011 0.290 Uiso 0.50 1 calc PR A 1
H62K H -0.2746 0.0250 0.0334 0.290 Uiso 0.50 1 calc PR A 1
H62L H -0.2110 0.0500 0.0310 0.290 Uiso 0.50 1 calc PR A 1
C683 C -0.2535(14) 0.0823(9) 0.0188(8) 0.146(9) Uiso 0.50 1 d P A 2
H68D H -0.2812 0.0781 -0.0042 0.219 Uiso 0.50 1 calc PR A 2
H68E H -0.2206 0.0630 0.0203 0.219 Uiso 0.50 1 calc PR A 2
H68F H -0.2324 0.1063 0.0165 0.219 Uiso 0.50 1 calc PR A 2
C684 C -0.3257(10) 0.0490(5) 0.0469(6) 0.100(5) Uiso 0.50 1 d P A 2
H68G H -0.3689 0.0500 0.0584 0.150 Uiso 0.50 1 calc PR A 2
H68H H -0.3015 0.0284 0.0583 0.150 Uiso 0.50 1 calc PR A 2
H68I H -0.3296 0.0456 0.0185 0.150 Uiso 0.50 1 calc PR A 2
C685 C -0.3419(9) 0.1146(5) 0.0575(6) 0.096(5) Uiso 0.50 1 d P A 2
H68J H -0.3193 0.1362 0.0678 0.144 Uiso 0.50 1 calc PR A 2
H68K H -0.3774 0.1080 0.0750 0.144 Uiso 0.50 1 calc PR A 2
H68L H -0.3594 0.1201 0.0314 0.144 Uiso 0.50 1 calc PR A 2
C626 C -0.1717(3) 0.14576(19) 0.30778(19) 0.0691(17) Uani 1 1 d . . .
C627 C -0.1865(4) 0.1661(2) 0.3442(2) 0.082(2) Uani 1 1 d . A .
C628 C -0.2550(6) 0.1793(4) 0.3421(3) 0.149(5) Uani 1 1 d . . .
H62M H -0.2603 0.1958 0.3196 0.223 Uiso 1 1 calc R A .
H62N H -0.2656 0.1925 0.3662 0.223 Uiso 1 1 calc R . .
H62O H -0.2841 0.1581 0.3390 0.223 Uiso 1 1 calc R . .
C629 C -0.1803(8) 0.1409(3) 0.3799(3) 0.157(6) Uani 1 1 d . . .
H62P H -0.2116 0.1208 0.3777 0.235 Uiso 1 1 calc R A .
H62Q H -0.1889 0.1551 0.4037 0.235 Uiso 1 1 calc R . .
H62R H -0.1364 0.1308 0.3812 0.235 Uiso 1 1 calc R . .
C630 C -0.1409(5) 0.1971(3) 0.3489(3) 0.122(4) Uani 1 1 d . . .
H63A H -0.1012 0.1884 0.3616 0.183 Uiso 1 1 calc R A .
H63B H -0.1608 0.2163 0.3651 0.183 Uiso 1 1 calc R . .
H63C H -0.1307 0.2074 0.3231 0.183 Uiso 1 1 calc R . .
O700 O 0.21186(13) 0.11311(7) 0.02501(7) 0.0283(5) Uani 1 1 d . . .
O701 O 0.19451(16) 0.02442(8) 0.00540(9) 0.0425(7) Uani 1 1 d . . .
O702 O 0.11162(15) 0.06087(8) -0.00936(10) 0.0426(7) Uani 1 1 d . . .
O703 O 0.33630(16) 0.05485(9) 0.04336(10) 0.0469(7) Uani 1 1 d . . .
O704 O 0.37477(15) 0.10916(8) 0.02511(10) 0.0431(7) Uani 1 1 d . . .
O705 O 0.29089(18) 0.08023(11) -0.02555(10) 0.0562(9) Uani 1 1 d . . .
O706 O 0.20663(15) 0.08397(8) -0.06480(8) 0.0384(6) Uani 1 1 d . . .
O707 O 0.28757(18) 0.15927(10) -0.04595(10) 0.0521(8) Uani 1 1 d . . .
O708 O 0.18118(17) 0.16020(8) -0.04435(10) 0.0472(8) Uani 1 1 d . . .
O709 O 0.07745(17) 0.11302(10) -0.07211(9) 0.0494(8) Uani 1 1 d . . .
O710 O 0.1255(2) 0.08415(12) -0.12050(11) 0.0658(11) Uani 1 1 d . . .
C701 C 0.1385(2) 0.02988(11) -0.00802(12) 0.0375(9) Uani 1 1 d . B .
C702 C 0.1017(2) -0.00340(12) -0.02459(14) 0.0454(10) Uani 1 1 d . . .
C703 C 0.0311(6) 0.0078(3) -0.0374(4) 0.059(3) Uiso 0.50 1 d P B 1
H70A H 0.0104 -0.0129 -0.0509 0.089 Uiso 0.50 1 calc PR B 1
H70B H 0.0330 0.0291 -0.0551 0.089 Uiso 0.50 1 calc PR B 1
H70C H 0.0060 0.0143 -0.0142 0.089 Uiso 0.50 1 calc PR B 1
C704 C 0.1404(8) -0.0221(4) -0.0543(5) 0.079(4) Uiso 0.50 1 d P B 1
H70D H 0.1224 -0.0466 -0.0593 0.118 Uiso 0.50 1 calc PR B 1
H70E H 0.1851 -0.0245 -0.0449 0.118 Uiso 0.50 1 calc PR B 1
H70F H 0.1397 -0.0077 -0.0786 0.118 Uiso 0.50 1 calc PR B 1
C705 C 0.0902(6) -0.0298(4) 0.0092(4) 0.065(3) Uiso 0.50 1 d P B 1
H70G H 0.0573 -0.0195 0.0266 0.098 Uiso 0.50 1 calc PR B 1
H70H H 0.1306 -0.0333 0.0239 0.098 Uiso 0.50 1 calc PR B 1
H70I H 0.0751 -0.0535 -0.0010 0.098 Uiso 0.50 1 calc PR B 1
C793 C 0.0461(10) -0.0090(6) -0.0020(6) 0.109(6) Uiso 0.50 1 d P B 2
H79A H 0.0118 0.0078 -0.0108 0.163 Uiso 0.50 1 calc PR B 2
H79B H 0.0562 -0.0042 0.0256 0.163 Uiso 0.50 1 calc PR B 2
H79C H 0.0314 -0.0345 -0.0050 0.163 Uiso 0.50 1 calc PR B 2
C794 C 0.1012(11) 0.0008(6) -0.0696(6) 0.113(6) Uiso 0.50 1 d P B 2
H79D H 0.1138 -0.0225 -0.0817 0.169 Uiso 0.50 1 calc PR B 2
H79E H 0.1319 0.0201 -0.0771 0.169 Uiso 0.50 1 calc PR B 2
H79F H 0.0577 0.0076 -0.0785 0.169 Uiso 0.50 1 calc PR B 2
C795 C 0.1408(9) -0.0396(5) -0.0188(6) 0.102(5) Uiso 0.50 1 d P B 2
H79G H 0.1410 -0.0464 0.0090 0.153 Uiso 0.50 1 calc PR B 2
H79H H 0.1854 -0.0359 -0.0276 0.153 Uiso 0.50 1 calc PR B 2
H79I H 0.1207 -0.0594 -0.0342 0.153 Uiso 0.50 1 calc PR B 2
C706 C 0.3814(2) 0.07593(12) 0.03366(12) 0.0369(9) Uani 1 1 d . C .
C707 C 0.4503(2) 0.05997(13) 0.03404(16) 0.0466(11) Uani 1 1 d . . .
C708 C 0.4549(7) 0.0236(4) 0.0106(5) 0.076(3) Uiso 0.50 1 d P C 1
H70J H 0.4729 0.0042 0.0274 0.114 Uiso 0.50 1 calc PR C 1
H70K H 0.4830 0.0272 -0.0121 0.114 Uiso 0.50 1 calc PR C 1
H70L H 0.4116 0.0163 0.0016 0.114 Uiso 0.50 1 calc PR C 1
C709 C 0.4963(8) 0.0848(5) 0.0137(5) 0.087(4) Uiso 0.50 1 d P C 1
H70M H 0.5137 0.1028 0.0324 0.131 Uiso 0.50 1 calc PR C 1
H70N H 0.4737 0.0978 -0.0075 0.131 Uiso 0.50 1 calc PR C 1
H70O H 0.5318 0.0703 0.0029 0.131 Uiso 0.50 1 calc PR C 1
C710 C 0.4682(7) 0.0515(4) 0.0764(4) 0.079(4) Uiso 0.50 1 d P C 1
H71A H 0.5147 0.0467 0.0784 0.118 Uiso 0.50 1 calc PR C 1
H71B H 0.4443 0.0298 0.0852 0.118 Uiso 0.50 1 calc PR C 1
H71C H 0.4570 0.0726 0.0930 0.118 Uiso 0.50 1 calc PR C 1
C798 C 0.4491(8) 0.0191(4) 0.0353(5) 0.083(4) Uiso 0.50 1 d P C 2
H79J H 0.4934 0.0096 0.0340 0.124 Uiso 0.50 1 calc PR C 2
H79K H 0.4240 0.0097 0.0130 0.124 Uiso 0.50 1 calc PR C 2
H79L H 0.4291 0.0109 0.0597 0.124 Uiso 0.50 1 calc PR C 2
C799 C 0.4829(6) 0.0698(3) -0.0048(4) 0.060(3) Uiso 0.50 1 d P C 2
H79M H 0.4805 0.0964 -0.0090 0.090 Uiso 0.50 1 calc PR C 2
H79N H 0.4608 0.0570 -0.0263 0.090 Uiso 0.50 1 calc PR C 2
H79O H 0.5284 0.0621 -0.0038 0.090 Uiso 0.50 1 calc PR C 2
C790 C 0.4859(8) 0.0799(5) 0.0668(5) 0.089(4) Uiso 0.50 1 d P C 2
H79P H 0.4600 0.0790 0.0907 0.134 Uiso 0.50 1 calc PR C 2
H79Q H 0.4930 0.1056 0.0592 0.134 Uiso 0.50 1 calc PR C 2
H79R H 0.5277 0.0679 0.0715 0.134 Uiso 0.50 1 calc PR C 2
C711 C 0.2647(2) 0.07487(13) -0.05801(13) 0.0427(10) Uani 1 1 d . . .
C712 C 0.3044(2) 0.05467(14) -0.08915(14) 0.0481(11) Uani 1 1 d . . .
C713 C 0.3655(3) 0.0762(2) -0.0968(2) 0.0742(17) Uani 1 1 d . . .
H71D H 0.3926 0.0626 -0.1152 0.111 Uiso 1 1 calc R . .
H71E H 0.3892 0.0798 -0.0721 0.111 Uiso 1 1 calc R . .
H71F H 0.3543 0.1002 -0.1080 0.111 Uiso 1 1 calc R . .
C714 C 0.2669(3) 0.04881(19) -0.12677(15) 0.0661(16) Uani 1 1 d . . .
H71G H 0.2596 0.0726 -0.1397 0.099 Uiso 1 1 calc R . .
H71H H 0.2251 0.0374 -0.1209 0.099 Uiso 1 1 calc R . .
H71I H 0.2915 0.0327 -0.1441 0.099 Uiso 1 1 calc R . .
C715 C 0.3218(3) 0.01704(17) -0.07176(18) 0.0684(17) Uani 1 1 d . . .
H71J H 0.2821 0.0040 -0.0646 0.103 Uiso 1 1 calc R . .
H71K H 0.3488 0.0205 -0.0484 0.103 Uiso 1 1 calc R . .
H71L H 0.3455 0.0026 -0.0911 0.103 Uiso 1 1 calc R . .
C716 C 0.2337(2) 0.16849(12) -0.05993(12) 0.0406(10) Uani 1 1 d . . .
C717 C 0.2322(3) 0.19063(13) -0.09809(13) 0.0470(11) Uani 1 1 d . . .
C718 C 0.2794(4) 0.22167(18) -0.0952(2) 0.083(2) Uani 1 1 d . . .
H71M H 0.2826 0.2340 -0.1206 0.125 Uiso 1 1 calc R . .
H71N H 0.3219 0.2121 -0.0875 0.125 Uiso 1 1 calc R . .
H71O H 0.2647 0.2393 -0.0755 0.125 Uiso 1 1 calc R . .
C719 C 0.2524(3) 0.16394(16) -0.13042(14) 0.0593(14) Uani 1 1 d . . .
H71P H 0.2497 0.1764 -0.1558 0.089 Uiso 1 1 calc R . .
H71Q H 0.2234 0.1426 -0.1305 0.089 Uiso 1 1 calc R . .
H71R H 0.2969 0.1557 -0.1257 0.089 Uiso 1 1 calc R . .
C720 C 0.1648(4) 0.2045(2) -0.1069(2) 0.080(2) Uani 1 1 d . . .
H72A H 0.1523 0.2226 -0.0870 0.120 Uiso 1 1 calc R . .
H72B H 0.1343 0.1839 -0.1065 0.120 Uiso 1 1 calc R . .
H72C H 0.1639 0.2162 -0.1328 0.120 Uiso 1 1 calc R . .
C721 C 0.0775(2) 0.10302(12) -0.10554(13) 0.0438(10) Uani 1 1 d . . .
C722 C 0.0212(3) 0.10952(15) -0.13376(16) 0.0582(14) Uani 1 1 d . . .
C723 C 0.0467(4) 0.1227(3) -0.17263(19) 0.090(2) Uani 1 1 d . . .
H72D H 0.0731 0.1448 -0.1686 0.136 Uiso 1 1 calc R . .
H72E H 0.0104 0.1285 -0.1902 0.136 Uiso 1 1 calc R . .
H72F H 0.0733 0.1033 -0.1844 0.136 Uiso 1 1 calc R . .
C724 C -0.0122(4) 0.0736(2) -0.1393(3) 0.098(3) Uani 1 1 d . . .
H72G H 0.0190 0.0551 -0.1480 0.148 Uiso 1 1 calc R . .
H72H H -0.0466 0.0763 -0.1590 0.148 Uiso 1 1 calc R . .
H72I H -0.0311 0.0657 -0.1144 0.148 Uiso 1 1 calc R . .
C725 C -0.0232(3) 0.13703(18) -0.11678(18) 0.0655(16) Uani 1 1 d . . .
H72J H -0.0351 0.1294 -0.0903 0.098 Uiso 1 1 calc R . .
H72K H -0.0622 0.1389 -0.1331 0.098 Uiso 1 1 calc R . .
H72L H -0.0017 0.1610 -0.1157 0.098 Uiso 1 1 calc R . .
N800 N 0.2416(2) 0.21554(12) 0.34145(12) 0.0528(10) Uani 1 1 d . . .
O800 O 0.29695(13) 0.16221(7) 0.23340(7) 0.0288(5) Uani 1 1 d . . .
O801 O 0.30823(16) 0.09562(8) 0.30074(9) 0.0427(7) Uani 1 1 d . . .
O802 O 0.23591(15) 0.14014(8) 0.30967(9) 0.0421(7) Uani 1 1 d . . .
O803 O 0.35657(16) 0.17891(9) 0.31807(9) 0.0435(7) Uani 1 1 d . . .
O804 O 0.40694(15) 0.14870(9) 0.27135(9) 0.0438(7) Uani 1 1 d . . .
O805 O 0.31212(16) 0.23777(8) 0.26805(10) 0.0451(7) Uani 1 1 d . . .
O806 O 0.41124(17) 0.22714(9) 0.24642(9) 0.0456(7) Uani 1 1 d . . .
O807 O 0.40493(14) 0.09334(9) 0.21791(10) 0.0429(7) Uani 1 1 d . . .
O808 O 0.44473(15) 0.14605(9) 0.19582(9) 0.0427(7) Uani 1 1 d . . .
C801 C 0.2642(2) 0.11141(12) 0.32024(12) 0.0375(9) Uani 1 1 d . D .
C802 C 0.2432(3) 0.09314(14) 0.35901(14) 0.0507(12) Uani 1 1 d . . .
C803 C 0.1808(5) 0.1095(3) 0.3733(3) 0.067(3) Uiso 0.60 1 d P D 1
H80A H 0.1612 0.0929 0.3925 0.100 Uiso 0.60 1 calc PR D 1
H80B H 0.1510 0.1129 0.3512 0.100 Uiso 0.60 1 calc PR D 1
H80C H 0.1895 0.1334 0.3857 0.100 Uiso 0.60 1 calc PR D 1
C804 C 0.3039(6) 0.0810(4) 0.3824(4) 0.082(3) Uiso 0.60 1 d P D 1
H80D H 0.3318 0.1024 0.3871 0.123 Uiso 0.60 1 calc PR D 1
H80E H 0.3277 0.0625 0.3674 0.123 Uiso 0.60 1 calc PR D 1
H80F H 0.2907 0.0705 0.4075 0.123 Uiso 0.60 1 calc PR D 1
C805 C 0.2156(7) 0.0533(3) 0.3483(4) 0.075(3) Uiso 0.60 1 d P D 1
H80G H 0.2503 0.0382 0.3373 0.112 Uiso 0.60 1 calc PR D 1
H80H H 0.1805 0.0557 0.3290 0.112 Uiso 0.60 1 calc PR D 1
H80I H 0.1990 0.0415 0.3720 0.112 Uiso 0.60 1 calc PR D 1
C893 C 0.1685(14) 0.0903(9) 0.3567(9) 0.124(9) Uiso 0.40 1 d P D 2
H89A H 0.1519 0.0807 0.3815 0.186 Uiso 0.40 1 calc PR D 2
H89B H 0.1561 0.0737 0.3353 0.186 Uiso 0.40 1 calc PR D 2
H89C H 0.1501 0.1148 0.3518 0.186 Uiso 0.40 1 calc PR D 2
C894 C 0.2899(9) 0.1029(5) 0.3877(5) 0.073(4) Uiso 0.40 1 d P D 2
H89D H 0.2793 0.0910 0.4126 0.110 Uiso 0.40 1 calc PR D 2
H89E H 0.2902 0.1297 0.3911 0.110 Uiso 0.40 1 calc PR D 2
H89F H 0.3327 0.0947 0.3792 0.110 Uiso 0.40 1 calc PR D 2
C895 C 0.2460(11) 0.0524(5) 0.3580(6) 0.078(5) Uiso 0.40 1 d P D 2
H89G H 0.2905 0.0443 0.3629 0.117 Uiso 0.40 1 calc PR D 2
H89H H 0.2317 0.0437 0.3322 0.117 Uiso 0.40 1 calc PR D 2
H89I H 0.2176 0.0423 0.3782 0.117 Uiso 0.40 1 calc PR D 2
C806 C 0.4038(2) 0.16141(12) 0.30567(12) 0.0388(9) Uani 1 1 d . . .
C807 C 0.4605(3) 0.15407(16) 0.33318(16) 0.0555(13) Uani 1 1 d . . .
C808 C 0.4728(3) 0.11240(18) 0.33468(18) 0.0687(16) Uani 1 1 d . . .
H80J H 0.4846 0.1036 0.3086 0.103 Uiso 1 1 calc R . .
H80K H 0.4336 0.0998 0.3433 0.103 Uiso 1 1 calc R . .
H80L H 0.5082 0.1072 0.3531 0.103 Uiso 1 1 calc R . .
C809 C 0.5189(3) 0.1734(2) 0.3172(3) 0.081(2) Uani 1 1 d . . .
H80M H 0.5252 0.1662 0.2899 0.122 Uiso 1 1 calc R . .
H80N H 0.5571 0.1665 0.3327 0.122 Uiso 1 1 calc R . .
H80O H 0.5124 0.2001 0.3187 0.122 Uiso 1 1 calc R . .
C810 C 0.4443(4) 0.1674(2) 0.37500(18) 0.083(2) Uani 1 1 d . . .
H81A H 0.4829 0.1654 0.3917 0.124 Uiso 1 1 calc R . .
H81B H 0.4097 0.1520 0.3858 0.124 Uiso 1 1 calc R . .
H81C H 0.4300 0.1931 0.3740 0.124 Uiso 1 1 calc R . .
C811 C 0.3695(2) 0.24639(12) 0.26393(13) 0.0408(10) Uani 1 1 d . . .
C812 C 0.3938(3) 0.28351(13) 0.28093(14) 0.0473(11) Uani 1 1 d . . .
C813 C 0.3395(3) 0.3010(2) 0.3061(2) 0.0769(18) Uani 1 1 d . . .
H81D H 0.3555 0.3238 0.3181 0.115 Uiso 1 1 calc R . .
H81E H 0.3269 0.2837 0.3267 0.115 Uiso 1 1 calc R . .
H81F H 0.3020 0.3065 0.2895 0.115 Uiso 1 1 calc R . .
C814 C 0.4128(6) 0.3080(2) 0.2484(2) 0.112(4) Uani 1 1 d . . .
H81G H 0.4303 0.3310 0.2591 0.168 Uiso 1 1 calc R . .
H81H H 0.3748 0.3134 0.2321 0.168 Uiso 1 1 calc R . .
H81I H 0.4458 0.2958 0.2326 0.168 Uiso 1 1 calc R . .
C815 C 0.4494(4) 0.2756(2) 0.3080(3) 0.095(3) Uani 1 1 d . . .
H81J H 0.4851 0.2649 0.2931 0.142 Uiso 1 1 calc R . .
H81K H 0.4357 0.2583 0.3283 0.142 Uiso 1 1 calc R . .
H81L H 0.4639 0.2986 0.3203 0.142 Uiso 1 1 calc R . .
C816 C 0.44930(19) 0.11269(12) 0.20446(13) 0.0373(9) Uani 1 1 d . . .
C817 C 0.5143(2) 0.09340(14) 0.19606(16) 0.0493(11) Uani 1 1 d . . .
C818 C 0.5487(3) 0.1125(2) 0.1619(2) 0.0789(19) Uani 1 1 d . . .
H81M H 0.5549 0.1386 0.1682 0.118 Uiso 1 1 calc R . .
H81N H 0.5223 0.1103 0.1381 0.118 Uiso 1 1 calc R . .
H81O H 0.5908 0.1009 0.1577 0.118 Uiso 1 1 calc R . .
C819 C 0.5030(4) 0.0542(2) 0.1839(3) 0.085(2) Uani 1 1 d . . .
H81P H 0.5444 0.0427 0.1775 0.127 Uiso 1 1 calc R . .
H81Q H 0.4745 0.0537 0.1608 0.127 Uiso 1 1 calc R . .
H81R H 0.4826 0.0407 0.2054 0.127 Uiso 1 1 calc R . .
C820 C 0.5561(3) 0.0986(3) 0.2314(2) 0.097(3) Uani 1 1 d . . .
H82A H 0.5345 0.0882 0.2543 0.146 Uiso 1 1 calc R . .
H82B H 0.5638 0.1249 0.2356 0.146 Uiso 1 1 calc R . .
H82C H 0.5975 0.0860 0.2275 0.146 Uiso 1 1 calc R . .
C821 C 0.2191(3) 0.22752(16) 0.36806(16) 0.0584(13) Uani 1 1 d . . .
C822 C 0.1935(4) 0.2437(3) 0.4042(2) 0.097(3) Uani 1 1 d . . .
H82D H 0.2220 0.2636 0.4129 0.145 Uiso 1 1 calc R . .
H82E H 0.1914 0.2247 0.4245 0.145 Uiso 1 1 calc R . .
H82F H 0.1501 0.2534 0.3992 0.145 Uiso 1 1 calc R . .
O900 O 0.08773(12) 0.28945(7) 0.11213(8) 0.0281(5) Uani 1 1 d . . .
O901 O -0.04312(16) 0.30897(10) 0.14503(11) 0.0502(8) Uani 1 1 d . . .
O902 O -0.05854(16) 0.31795(9) 0.08128(10) 0.0461(7) Uani 1 1 d . . .
O903 O 0.03711(16) 0.37212(8) 0.13079(9) 0.0400(7) Uani 1 1 d . . .
O904 O 0.07061(18) 0.35246(8) 0.07379(9) 0.0460(8) Uani 1 1 d . . .
O905 O 0.06735(15) 0.30256(9) 0.01520(9) 0.0411(7) Uani 1 1 d . . .
O906 O 0.16592(15) 0.32072(9) 0.03205(8) 0.0410(7) Uani 1 1 d . . .
O907 O 0.14031(16) 0.33875(8) 0.17557(9) 0.0444(7) Uani 1 1 d . . .
O908 O 0.19234(16) 0.35825(8) 0.12294(10) 0.0441(7) Uani 1 1 d . . .
O909 O 0.0151(2) 0.35014(9) 0.21189(10) 0.0550(9) Uani 1 1 d . . .
O910 O -0.0057(2) 0.40647(10) 0.19120(11) 0.0650(11) Uani 1 1 d . . .
C901 C -0.0779(2) 0.31760(12) 0.11572(15) 0.0420(10) Uani 1 1 d . . .
C902 C -0.1496(2) 0.32713(14) 0.12243(16) 0.0494(11) Uani 1 1 d . . .
C903 C -0.1638(3) 0.3295(2) 0.1660(2) 0.079(2) Uani 1 1 d . . .
H90A H -0.1369 0.3487 0.1779 0.118 Uiso 1 1 calc R . .
H90B H -0.1541 0.3058 0.1785 0.118 Uiso 1 1 calc R . .
H90C H -0.2095 0.3355 0.1698 0.118 Uiso 1 1 calc R . .
C904 C -0.1638(3) 0.36336(18) 0.1028(2) 0.0745(18) Uani 1 1 d . . .
H90D H -0.2100 0.3689 0.1049 0.112 Uiso 1 1 calc R . .
H90E H -0.1519 0.3619 0.0752 0.112 Uiso 1 1 calc R . .
H90F H -0.1387 0.3829 0.1157 0.112 Uiso 1 1 calc R . .
C905 C -0.1903(3) 0.2971(2) 0.1035(3) 0.081(2) Uani 1 1 d . . .
H90G H -0.2362 0.3034 0.1056 0.122 Uiso 1 1 calc R . .
H90H H -0.1821 0.2737 0.1168 0.122 Uiso 1 1 calc R . .
H90I H -0.1788 0.2949 0.0758 0.122 Uiso 1 1 calc R . .
C906 C 0.0518(2) 0.37750(11) 0.09586(13) 0.0387(9) Uani 1 1 d . . .
C907 C 0.0469(3) 0.41641(13) 0.07812(16) 0.0536(13) Uani 1 1 d . . .
C908 C 0.0271(5) 0.44452(16) 0.1073(2) 0.103(3) Uani 1 1 d . . .
H90J H -0.0108 0.4357 0.1216 0.155 Uiso 1 1 calc R . .
H90K H 0.0164 0.4676 0.0938 0.155 Uiso 1 1 calc R . .
H90L H 0.0628 0.4488 0.1258 0.155 Uiso 1 1 calc R . .
C909 C 0.1132(4) 0.42539(17) 0.0600(2) 0.080(2) Uani 1 1 d . . .
H90M H 0.1189 0.4521 0.0588 0.119 Uiso 1 1 calc R . .
H90N H 0.1151 0.4151 0.0335 0.119 Uiso 1 1 calc R . .
H90O H 0.1476 0.4146 0.0761 0.119 Uiso 1 1 calc R . .
C910 C -0.0049(4) 0.4141(2) 0.0456(2) 0.095(3) Uani 1 1 d . . .
H91A H -0.0479 0.4127 0.0574 0.143 Uiso 1 1 calc R . .
H91B H 0.0025 0.3922 0.0296 0.143 Uiso 1 1 calc R . .
H91C H -0.0023 0.4361 0.0290 0.143 Uiso 1 1 calc R . .
C911 C 0.1205(2) 0.31740(11) 0.00790(12) 0.0355(8) Uani 1 1 d . E .
C912 C 0.1321(2) 0.33103(15) -0.03397(13) 0.0470(11) Uani 1 1 d . . .
C913 C 0.1930(6) 0.3551(3) -0.0351(4) 0.060(3) Uiso 0.50 1 d P E 1
H91D H 0.2267 0.3442 -0.0185 0.090 Uiso 0.50 1 calc PR E 1
H91E H 0.1827 0.3799 -0.0256 0.090 Uiso 0.50 1 calc PR E 1
H91F H 0.2086 0.3567 -0.0621 0.090 Uiso 0.50 1 calc PR E 1
C915 C 0.1375(8) 0.3001(4) -0.0605(4) 0.065(3) Uiso 0.50 1 d P E 1
H91G H 0.1520 0.3089 -0.0861 0.097 Uiso 0.50 1 calc PR E 1
H91H H 0.0953 0.2881 -0.0633 0.097 Uiso 0.50 1 calc PR E 1
H91I H 0.1690 0.2825 -0.0500 0.097 Uiso 0.50 1 calc PR E 1
C983 C 0.2030(9) 0.3301(5) -0.0436(5) 0.093(5) Uiso 0.50 1 d P E 2
H98A H 0.2193 0.3049 -0.0404 0.140 Uiso 0.50 1 calc PR E 2
H98B H 0.2266 0.3466 -0.0259 0.140 Uiso 0.50 1 calc PR E 2
H98C H 0.2091 0.3380 -0.0707 0.140 Uiso 0.50 1 calc PR E 2
C985 C 0.1056(7) 0.3006(3) -0.0637(4) 0.060(3) Uiso 0.50 1 d P E 2
H98D H 0.1160 0.3079 -0.0906 0.090 Uiso 0.50 1 calc PR E 2
H98E H 0.0586 0.2984 -0.0610 0.090 Uiso 0.50 1 calc PR E 2
H98F H 0.1260 0.2769 -0.0578 0.090 Uiso 0.50 1 calc PR E 2
C914 C 0.0821(5) 0.3613(2) -0.0434(2) 0.104(3) Uani 1 1 d . E .
H91J H 0.0945 0.3741 -0.0675 0.156 Uiso 1 1 calc R . .
H91K H 0.0808 0.3790 -0.0217 0.156 Uiso 1 1 calc R . .
H91L H 0.0393 0.3502 -0.0469 0.156 Uiso 1 1 calc R . .
C916 C 0.1794(2) 0.35943(10) 0.15932(13) 0.0371(9) Uani 1 1 d . F .
C917 C 0.2161(3) 0.38789(12) 0.18410(15) 0.0463(10) Uani 1 1 d . . .
C918 C 0.2111(11) 0.3764(5) 0.2272(4) 0.114(8) Uani 0.50 1 d P F 1
H91M H 0.2344 0.3942 0.2436 0.171 Uiso 0.50 1 calc PR F 1
H91N H 0.2303 0.3519 0.2307 0.171 Uiso 0.50 1 calc PR F 1
H91O H 0.1656 0.3757 0.2348 0.171 Uiso 0.50 1 calc PR F 1
C919 C 0.2880(5) 0.3890(4) 0.1737(5) 0.074(4) Uani 0.50 1 d P F 1
H91P H 0.2934 0.4008 0.1481 0.112 Uiso 0.50 1 calc PR F 1
H91Q H 0.3050 0.3638 0.1727 0.112 Uiso 0.50 1 calc PR F 1
H91R H 0.3117 0.4031 0.1937 0.112 Uiso 0.50 1 calc PR F 1
C920 C 0.1858(8) 0.4241(4) 0.1775(5) 0.084(4) Uiso 0.50 1 d P F 1
H92A H 0.2045 0.4421 0.1957 0.126 Uiso 0.50 1 calc PR F 1
H92B H 0.1391 0.4222 0.1818 0.126 Uiso 0.50 1 calc PR F 1
H92C H 0.1937 0.4320 0.1505 0.126 Uiso 0.50 1 calc PR F 1
C988 C 0.1674(10) 0.4086(6) 0.2091(6) 0.104(5) Uiso 0.50 1 d P F 2
H98G H 0.1905 0.4243 0.2279 0.156 Uiso 0.50 1 calc PR F 2
H98H H 0.1405 0.3909 0.2233 0.156 Uiso 0.50 1 calc PR F 2
H98I H 0.1398 0.4239 0.1922 0.156 Uiso 0.50 1 calc PR F 2
C989 C 0.2625(13) 0.4096(7) 0.1626(8) 0.127(7) Uiso 0.50 1 d P F 2
H98J H 0.2417 0.4322 0.1532 0.190 Uiso 0.50 1 calc PR F 2
H98K H 0.2782 0.3953 0.1403 0.190 Uiso 0.50 1 calc PR F 2
H98L H 0.2989 0.4159 0.1799 0.190 Uiso 0.50 1 calc PR F 2
C980 C 0.2659(10) 0.3638(5) 0.2119(6) 0.102(5) Uiso 0.50 1 d P F 2
H98M H 0.2901 0.3805 0.2292 0.153 Uiso 0.50 1 calc PR F 2
H98N H 0.2962 0.3502 0.1953 0.153 Uiso 0.50 1 calc PR F 2
H98O H 0.2412 0.3464 0.2277 0.153 Uiso 0.50 1 calc PR F 2
C921 C -0.0009(3) 0.38119(13) 0.21862(13) 0.0464(11) Uani 1 1 d . . .
C922 C -0.0173(3) 0.39530(16) 0.25907(16) 0.0624(15) Uani 1 1 d . . .
C923 C 0.0104(4) 0.3695(2) 0.28915(17) 0.085(2) Uani 1 1 d . . .
H92D H 0.0566 0.3660 0.2843 0.128 Uiso 1 1 calc R . .
H92E H -0.0119 0.3458 0.2875 0.128 Uiso 1 1 calc R . .
H92F H 0.0045 0.3800 0.3153 0.128 Uiso 1 1 calc R . .
C924 C -0.0917(4) 0.3939(3) 0.2625(2) 0.112(3) Uani 1 1 d . . .
H92G H -0.1040 0.3971 0.2899 0.167 Uiso 1 1 calc R . .
H92H H -0.1074 0.3700 0.2530 0.167 Uiso 1 1 calc R . .
H92I H -0.1109 0.4136 0.2466 0.167 Uiso 1 1 calc R . .
C925 C 0.0053(7) 0.4335(2) 0.2651(3) 0.119(4) Uani 1 1 d . . .
H92J H 0.0516 0.4350 0.2595 0.178 Uiso 1 1 calc R . .
H92K H -0.0022 0.4408 0.2923 0.178 Uiso 1 1 calc R . .
H92L H -0.0185 0.4500 0.2475 0.178 Uiso 1 1 calc R . .
N01 N 0.04519(19) 0.19122(11) 0.14335(12) 0.0430(8) Uani 1 1 d . . .
N02 N 0.0957(2) 0.12178(11) 0.10957(11) 0.0435(8) Uani 1 1 d . . .
N03 N 0.1474(2) 0.19299(11) 0.08261(12) 0.0445(9) Uani 1 1 d . . .
N04 N 0.22877(19) 0.14388(11) 0.13078(12) 0.0441(9) Uani 1 1 d . . .
N05 N 0.12648(19) 0.14136(10) 0.19057(11) 0.0415(8) Uani 1 1 d . . .
N06 N 0.17907(19) 0.21283(10) 0.16353(11) 0.0413(8) Uani 1 1 d . . .
C011 C -0.0034(2) 0.20438(11) 0.14781(12) 0.0368(9) Uani 1 1 d . . .
C012 C -0.0658(2) 0.22092(14) 0.15371(15) 0.0486(11) Uani 1 1 d . . .
H01A H -0.0931 0.2167 0.1306 0.073 Uiso 1 1 calc R . .
H01B H -0.0606 0.2475 0.1579 0.073 Uiso 1 1 calc R . .
H01C H -0.0862 0.2099 0.1767 0.073 Uiso 1 1 calc R . .
C013 C 0.0740(2) 0.09630(12) 0.09522(12) 0.0368(8) Uani 1 1 d . . .
C014 C 0.0463(3) 0.06478(13) 0.07680(16) 0.0498(11) Uani 1 1 d . . .
H01D H 0.0537 0.0660 0.0485 0.075 Uiso 1 1 calc R . .
H01E H -0.0003 0.0642 0.0818 0.075 Uiso 1 1 calc R . .
H01F H 0.0664 0.0425 0.0874 0.075 Uiso 1 1 calc R . .
C015 C 0.1553(2) 0.20789(12) 0.05383(14) 0.0390(9) Uani 1 1 d . . .
C016 C 0.1651(3) 0.22611(14) 0.01740(14) 0.0532(12) Uani 1 1 d . . .
H01G H 0.1488 0.2106 -0.0040 0.080 Uiso 1 1 calc R . .
H01H H 0.2115 0.2306 0.0138 0.080 Uiso 1 1 calc R . .
H01I H 0.1420 0.2496 0.0173 0.080 Uiso 1 1 calc R . .
C017 C 0.2789(2) 0.13200(12) 0.12772(13) 0.0384(9) Uani 1 1 d . . .
C018 C 0.3419(3) 0.11670(16) 0.12374(16) 0.0537(12) Uani 1 1 d . . .
H01J H 0.3385 0.0900 0.1202 0.080 Uiso 1 1 calc R . .
H01K H 0.3675 0.1220 0.1473 0.080 Uiso 1 1 calc R . .
H01L H 0.3630 0.1276 0.1009 0.080 Uiso 1 1 calc R . .
C019 C 0.1223(2) 0.12724(11) 0.21992(13) 0.0353(8) Uani 1 1 d . . .
C020 C 0.1169(2) 0.10953(13) 0.25730(14) 0.0453(10) Uani 1 1 d . . .
H02A H 0.1470 0.1210 0.2759 0.068 Uiso 1 1 calc R . .
H02B H 0.1274 0.0833 0.2546 0.068 Uiso 1 1 calc R . .
H02C H 0.0726 0.1121 0.2669 0.068 Uiso 1 1 calc R . .
C021 C 0.2033(2) 0.23780(11) 0.17717(12) 0.0350(8) Uani 1 1 d . . .
C022 C 0.2330(2) 0.26935(12) 0.19500(14) 0.0428(10) Uani 1 1 d . . .
H02D H 0.1995 0.2872 0.2022 0.064 Uiso 1 1 calc R . .
H02E H 0.2629 0.2807 0.1765 0.064 Uiso 1 1 calc R . .
H02F H 0.2568 0.2617 0.2185 0.064 Uiso 1 1 calc R . .
N07 N -0.0667(8) -0.0857(4) 0.2432(5) 0.193(5) Uiso 1 1 d . . .
C023 C -0.0212(5) -0.0695(3) 0.2272(3) 0.108(3) Uiso 1 1 d . . .
C024 C 0.0242(4) -0.0468(2) 0.2139(2) 0.085(2) Uiso 1 1 d . . .
H02G H 0.0046 -0.0231 0.2070 0.127 Uiso 1 1 calc R . .
H02H H 0.0442 -0.0576 0.1906 0.127 Uiso 1 1 calc R . .
H02I H 0.0573 -0.0431 0.2342 0.127 Uiso 1 1 calc R . .
N08 N 0.3269(7) -0.0736(4) 0.0062(3) 0.173(5) Uani 1 1 d . . .
C025 C 0.3069(4) -0.0582(2) 0.0323(3) 0.086(2) Uani 1 1 d . . .
C026 C 0.2867(4) -0.0380(2) 0.0644(2) 0.0811(19) Uani 1 1 d . . .
H02J H 0.3222 -0.0224 0.0737 0.122 Uiso 1 1 calc R . .
H02K H 0.2737 -0.0548 0.0854 0.122 Uiso 1 1 calc R . .
H02L H 0.2498 -0.0225 0.0569 0.122 Uiso 1 1 calc R . .
N09 N 0.5776(8) 0.2072(4) -0.0385(5) 0.189(5) Uiso 1 1 d . . .
C027 C 0.5261(6) 0.1982(3) -0.0309(4) 0.123(3) Uiso 1 1 d . . .
C028 C 0.4613(4) 0.1908(2) -0.0221(3) 0.094(2) Uiso 1 1 d . . .
H02M H 0.4357 0.2133 -0.0250 0.140 Uiso 1 1 calc R . .
H02N H 0.4582 0.1818 0.0049 0.140 Uiso 1 1 calc R . .
H02O H 0.4446 0.1720 -0.0401 0.140 Uiso 1 1 calc R . .
N010 N 0.4218(4) 0.0068(2) 0.3306(3) 0.115(2) Uiso 1 1 d . . .
C029 C 0.3916(3) 0.00854(19) 0.3027(2) 0.0712(16) Uiso 1 1 d . . .
C030 C 0.3537(4) 0.0105(2) 0.2687(2) 0.0757(17) Uiso 1 1 d . . .
H03J H 0.3540 0.0358 0.2587 0.114 Uiso 1 1 calc R . .
H03K H 0.3093 0.0032 0.2747 0.114 Uiso 1 1 calc R . .
H03L H 0.3715 -0.0061 0.2489 0.114 Uiso 1 1 calc R . .
N011 N 0.2965(8) 0.4186(5) 0.0213(5) 0.205(6) Uiso 1 1 d . . .
C031 C 0.3120(5) 0.3903(3) 0.0376(3) 0.112(3) Uiso 1 1 d . . .
C032 C 0.3266(4) 0.3593(2) 0.0581(2) 0.0824(19) Uiso 1 1 d . . .
H03A H 0.2927 0.3546 0.0774 0.124 Uiso 1 1 calc R . .
H03B H 0.3682 0.3626 0.0716 0.124 Uiso 1 1 calc R . .
H03C H 0.3294 0.3384 0.0401 0.124 Uiso 1 1 calc R . .
N012 N -0.1958(12) 0.2919(6) -0.0297(6) 0.259(9) Uiso 1 1 d . . .
C033 C -0.1525(7) 0.3068(4) -0.0244(4) 0.131(4) Uiso 1 1 d . . .
C034 C -0.0992(8) 0.3246(4) -0.0123(5) 0.162(5) Uiso 1 1 d . . .
H03M H -0.0609 0.3100 -0.0187 0.243 Uiso 1 1 calc R . .
H03N H -0.1011 0.3282 0.0161 0.243 Uiso 1 1 calc R . .
H03O H -0.0968 0.3485 -0.0253 0.243 Uiso 1 1 calc R . .
N013 N 0.6523(17) -0.0840(10) -0.1344(10) 0.211(13) Uiso 0.50 1 d P . .
C035 C 0.6205(15) -0.0543(9) -0.1437(9) 0.149(9) Uiso 0.50 1 d P . .
C036 C 0.5870(13) -0.0316(7) -0.1657(8) 0.142(8) Uiso 0.50 1 d P . .
H03D H 0.5624 -0.0457 -0.1853 0.212 Uiso 0.50 1 calc PR . .
H03E H 0.6164 -0.0146 -0.1789 0.212 Uiso 0.50 1 calc PR . .
H03F H 0.5570 -0.0176 -0.1493 0.212 Uiso 0.50 1 calc PR . .
N014 N 0.7102(12) 0.3272(6) 0.2607(7) 0.256(9) Uiso 1 1 d . . .
C038 C 0.6676(10) 0.3359(5) 0.2457(5) 0.167(6) Uiso 1 1 d . . .
C037 C 0.6020(8) 0.3492(4) 0.2255(5) 0.167(5) Uiso 1 1 d . . .
H03G H 0.6114 0.3682 0.2059 0.250 Uiso 1 1 calc R . .
H03H H 0.5731 0.3593 0.2454 0.250 Uiso 1 1 calc R . .
H03I H 0.5809 0.3282 0.2126 0.250 Uiso 1 1 calc R . .
N015 N 0.6200(8) 0.2857(4) 0.1514(4) 0.188(5) Uiso 1 1 d . . .
C039 C 0.5803(8) 0.2644(4) 0.1654(4) 0.147(4) Uiso 1 1 d . . .
C040 C 0.5300(5) 0.2409(3) 0.1744(3) 0.117(3) Uiso 1 1 d . . .
H04A H 0.4894 0.2509 0.1638 0.176 Uiso 1 1 calc R . .
H04B H 0.5267 0.2386 0.2029 0.176 Uiso 1 1 calc R . .
H04C H 0.5381 0.2167 0.1629 0.176 Uiso 1 1 calc R . .
N016 N 0.4961(9) 0.3936(5) 0.0359(6) 0.117(5) Uiso 0.50 1 d P . .
C041 C 0.4681(10) 0.3991(5) 0.0051(6) 0.102(5) Uiso 0.50 1 d P . .
C042 C 0.4463(10) 0.4025(6) -0.0379(6) 0.106(5) Uiso 0.50 1 d P . .
H04D H 0.4831 0.3974 -0.0551 0.158 Uiso 0.50 1 calc PR . .
H04E H 0.4304 0.4275 -0.0428 0.158 Uiso 0.50 1 calc PR . .
H04F H 0.4117 0.3848 -0.0433 0.158 Uiso 0.50 1 calc PR . .
O1W O 0.5314(8) 0.0343(5) 0.4432(5) 0.134(5) Uiso 0.50 1 d P . .
O2W O 0.6292(10) 0.3518(6) -0.0099(6) 0.169(7) Uiso 0.50 1 d P . .
O3W O 0.4613(7) 0.0568(4) 0.4313(4) 0.110(4) Uiso 0.50 1 d P . .

loop_
_atom_site_aniso_label
_atom_site_aniso_U_11
_atom_site_aniso_U_22
_atom_site_aniso_U_33
_atom_site_aniso_U_23
_atom_site_aniso_U_13
_atom_site_aniso_U_12
Fe1 0.0323(3) 0.0327(3) 0.0303(3) 0.0012(2) -0.0056(2) -0.0001(2)
Fe2 0.0274(3) 0.0238(2) 0.0278(3) 0.00030(19) 0.00024(19) 0.00312(19)
Fe3 0.0313(3) 0.0262(2) 0.0235(2) -0.00068(19) 0.00520(19) 0.0005(2)
Fe4 0.0260(2) 0.0281(2) 0.0256(2) -0.0003(2) 0.00223(19) 0.0007(2)
Co1 0.0347(3) 0.0370(3) 0.0392(3) 0.0016(2) 0.0090(2) 0.0024(2)
Co2 0.0319(3) 0.0264(2) 0.0407(3) -0.0003(2) 0.0061(2) 0.0010(2)
Co3 0.0336(3) 0.0356(3) 0.0337(3) -0.0009(2) 0.0037(2) -0.0060(2)
Co4 0.0361(3) 0.0267(2) 0.0287(2) -0.00081(19) -0.0032(2) 0.0017(2)
Co5 0.0368(3) 0.0299(2) 0.0255(2) -0.00213(19) -0.0029(2) 0.0039(2)
Co6 0.0342(3) 0.0292(2) 0.0291(2) -0.00311(19) -0.0002(2) 0.0016(2)
Co7 0.0317(3) 0.0285(2) 0.0278(2) 0.00047(19) -0.00190(19) 0.00161(19)
Co8 0.0348(3) 0.0307(2) 0.0276(2) 0.0003(2) -0.0014(2) 0.0017(2)
Co9 0.0306(3) 0.0313(2) 0.0283(2) 0.00051(19) -0.00206(19) -0.0015(2)
Co10 0.0303(3) 0.0275(2) 0.0274(2) -0.00012(19) 0.00309(19) 0.00215(19)
Co11 0.0370(3) 0.0257(2) 0.0283(2) 0.00126(19) 0.0054(2) 0.0045(2)
Co12 0.0325(3) 0.0302(2) 0.0283(2) 0.00103(19) 0.00272(19) 0.0046(2)
Co13 0.0357(3) 0.0331(3) 0.0331(3) -0.0023(2) 0.0010(2) 0.0007(2)
N1 0.0345(18) 0.0451(19) 0.0384(19) 0.0044(16) -0.0042(14) -0.0037(15)
N2 0.0378(19) 0.0347(16) 0.0258(15) -0.0013(13) -0.0044(13) 0.0017(14)
N3 0.0407(19) 0.0363(18) 0.0302(17) -0.0007(14) 0.0021(14) 0.0030(14)
N4 0.0320(18) 0.0322(16) 0.0428(19) -0.0017(14) 0.0007(14) 0.0020(14)
N5 0.0357(18) 0.0349(17) 0.0324(17) 0.0030(14) -0.0010(13) 0.0006(14)
N6 0.0308(17) 0.0370(17) 0.0351(17) -0.0002(14) -0.0018(13) 0.0024(14)
N7 0.0393(19) 0.0377(18) 0.0352(18) -0.0030(14) 0.0008(14) -0.0027(15)
N8 0.0349(17) 0.0285(15) 0.0303(16) 0.0020(13) 0.0029(13) 0.0024(13)
N9 0.0386(19) 0.0296(15) 0.0319(17) -0.0005(13) 0.0013(13) 0.0024(14)
N10 0.0365(18) 0.0301(16) 0.0361(18) -0.0014(13) -0.0008(14) 0.0025(13)
N11 0.0306(17) 0.0322(16) 0.0318(16) -0.0004(13) 0.0005(13) 0.0042(13)
N12 0.0376(18) 0.0338(16) 0.0324(17) 0.0046(14) 0.0007(13) 0.0012(14)
C1 0.0279(19) 0.0341(19) 0.040(2) -0.0005(17) -0.0080(16) -0.0032(15)
C2 0.043(2) 0.0270(17) 0.0262(18) 0.0016(14) -0.0037(15) -0.0016(16)
C3 0.0319(19) 0.038(2) 0.0255(17) 0.0033(15) -0.0024(14) 0.0005(16)
C4 0.0306(19) 0.0212(15) 0.0331(19) 0.0004(13) 0.0004(14) 0.0003(14)
C5 0.0240(17) 0.0244(16) 0.037(2) 0.0000(14) -0.0009(14) 0.0024(13)
C6 0.0267(18) 0.0286(17) 0.0290(18) 0.0006(14) 0.0041(14) 0.0051(14)
C7 0.0330(19) 0.0281(17) 0.0278(18) 0.0011(14) 0.0037(14) 0.0003(15)
C8 0.0323(19) 0.0234(16) 0.0277(18) -0.0007(14) 0.0041(14) 0.0028(14)
C9 0.033(2) 0.0269(17) 0.0298(18) 0.0001(14) 0.0030(14) 0.0004(15)
C10 0.0272(18) 0.0303(18) 0.0257(17) 0.0039(14) 0.0038(13) 0.0037(14)
C11 0.036(2) 0.0244(16) 0.0203(16) 0.0031(13) -0.0015(13) -0.0078(15)
C12 0.0236(17) 0.0286(17) 0.0325(19) -0.0044(15) 0.0019(14) 0.0002(13)
B1 0.053(3) 0.079(4) 0.042(3) 0.001(3) -0.023(3) 0.002(3)
N101 0.049(2) 0.044(2) 0.044(2) -0.0018(16) -0.0169(17) -0.0080(16)
N103 0.0342(19) 0.060(2) 0.044(2) -0.0018(18) -0.0075(16) 0.0082(17)
N102 0.058(3) 0.064(3) 0.052(2) -0.005(2) -0.028(2) -0.008(2)
N104 0.041(2) 0.077(3) 0.045(2) 0.003(2) -0.0140(17) 0.006(2)
N105 0.052(2) 0.0370(18) 0.0311(17) -0.0003(14) -0.0111(15) 0.0042(16)
N106 0.060(3) 0.054(2) 0.035(2) -0.0003(17) -0.0172(18) 0.0116(19)
C101 0.073(4) 0.040(3) 0.067(3) 0.004(2) -0.016(3) -0.010(2)
C102 0.107(5) 0.050(3) 0.075(4) -0.010(3) -0.025(4) -0.022(3)
C103 0.087(5) 0.079(4) 0.065(4) -0.007(3) -0.037(3) -0.027(4)
C104 0.043(3) 0.107(5) 0.048(3) -0.002(3) -0.007(2) 0.018(3)
C105 0.048(3) 0.152(7) 0.069(4) 0.001(4) 0.001(3) 0.045(4)
C106 0.040(3) 0.116(6) 0.070(4) 0.005(4) -0.015(3) 0.017(3)
C107 0.063(3) 0.050(3) 0.038(2) 0.005(2) -0.002(2) -0.009(2)
C108 0.091(4) 0.055(3) 0.039(3) 0.014(2) -0.005(3) 0.000(3)
C109 0.087(4) 0.062(3) 0.034(2) 0.010(2) -0.015(3) 0.017(3)
B2 0.047(3) 0.030(2) 0.046(3) 0.0046(19) -0.002(2) 0.018(2)
N201 0.0406(18) 0.0242(14) 0.0346(17) 0.0001(12) 0.0002(14) 0.0006(13)
N202 0.045(2) 0.0291(16) 0.0436(19) -0.0015(14) -0.0029(16) 0.0042(14)
N203 0.0363(18) 0.0291(16) 0.0413(19) -0.0011(14) -0.0022(14) 0.0096(13)
N204 0.044(2) 0.0307(17) 0.048(2) -0.0007(15) -0.0012(16) 0.0108(15)
N205 0.0363(17) 0.0271(15) 0.0303(16) 0.0012(12) -0.0029(13) 0.0012(13)
N206 0.046(2) 0.0340(17) 0.0400(19) 0.0068(14) -0.0034(15) 0.0071(15)
C201 0.048(3) 0.037(2) 0.043(2) -0.0041(18) -0.0071(19) -0.0037(18)
C202 0.067(3) 0.038(2) 0.054(3) -0.010(2) -0.014(2) -0.009(2)
C203 0.060(3) 0.032(2) 0.054(3) -0.0102(19) -0.001(2) -0.0004(19)
C204 0.033(2) 0.037(2) 0.062(3) -0.005(2) 0.0091(19) 0.0062(17)
C205 0.030(2) 0.057(3) 0.087(4) -0.021(3) 0.005(2) 0.014(2)
C206 0.043(3) 0.044(2) 0.062(3) -0.009(2) -0.007(2) 0.021(2)
C207 0.042(2) 0.040(2) 0.032(2) -0.0025(16) -0.0003(17) 0.0026(17)
C208 0.068(3) 0.062(3) 0.031(2) 0.006(2) 0.001(2) 0.002(2)
C209 0.068(3) 0.044(2) 0.037(2) 0.0128(19) -0.003(2) 0.007(2)
B3 0.066(4) 0.050(3) 0.033(2) -0.011(2) 0.019(2) -0.001(3)
N300 0.0443(19) 0.0312(16) 0.0287(16) -0.0046(13) 0.0058(14) 0.0012(14)
N301 0.052(2) 0.0398(19) 0.0323(18) -0.0080(14) 0.0058(15) 0.0001(16)
N302 0.050(2) 0.0374(17) 0.0250(16) -0.0019(13) 0.0096(14) -0.0022(15)
N303 0.056(2) 0.051(2) 0.0293(18) -0.0019(16) 0.0119(16) -0.0042(18)
N304 0.0389(19) 0.0437(19) 0.0342(18) -0.0071(15) 0.0092(14) 0.0036(15)
N305 0.047(2) 0.052(2) 0.041(2) -0.0111(17) 0.0156(17) 0.0054(17)
C301 0.044(2) 0.041(2) 0.050(3) -0.0089(19) 0.004(2) -0.0054(18)
C302 0.063(3) 0.053(3) 0.061(3) -0.015(2) 0.001(3) -0.011(2)
C303 0.068(3) 0.042(2) 0.042(2) -0.0101(19) -0.001(2) -0.003(2)
C304 0.079(4) 0.043(2) 0.035(2) 0.0051(19) 0.005(2) 0.003(2)
C305 0.110(5) 0.049(3) 0.042(3) 0.015(2) 0.012(3) -0.003(3)
C306 0.091(4) 0.069(3) 0.030(2) 0.006(2) 0.013(3) -0.012(3)
C307 0.041(3) 0.071(3) 0.051(3) -0.007(2) 0.002(2) 0.011(2)
C308 0.044(3) 0.078(4) 0.080(4) -0.008(3) 0.007(3) 0.025(3)
C309 0.049(3) 0.074(4) 0.065(3) -0.013(3) 0.023(3) 0.010(3)
B4 0.037(3) 0.059(3) 0.052(3) -0.004(3) 0.014(2) -0.013(2)
N401 0.0284(16) 0.0415(18) 0.0310(17) 0.0018(14) 0.0024(13) -0.0073(13)
N402 0.040(2) 0.050(2) 0.0391(19) 0.0000(16) 0.0041(15) -0.0168(16)
N403 0.0329(18) 0.0429(19) 0.0384(19) 0.0029(15) 0.0038(14) 0.0016(14)
N404 0.0302(19) 0.061(2) 0.051(2) -0.0030(19) 0.0071(16) -0.0025(17)
N405 0.0397(19) 0.0402(18) 0.0269(16) -0.0001(13) 0.0027(13) 0.0009(14)
N406 0.042(2) 0.047(2) 0.039(2) 0.0013(16) 0.0127(16) -0.0067(16)
C401 0.042(2) 0.046(2) 0.038(2) -0.0095(18) 0.0068(18) -0.0082(19)
C402 0.068(3) 0.054(3) 0.054(3) -0.016(2) 0.001(3) -0.021(3)
C403 0.048(3) 0.056(3) 0.057(3) -0.008(2) 0.002(2) -0.018(2)
C404 0.047(3) 0.051(3) 0.061(3) -0.001(2) 0.005(2) 0.017(2)
C405 0.044(3) 0.089(5) 0.096(5) 0.010(4) 0.016(3) 0.028(3)
C406 0.031(3) 0.099(5) 0.075(4) -0.002(3) 0.012(2) 0.012(3)
C407 0.054(3) 0.055(3) 0.033(2) 0.0101(19) 0.0002(19) -0.001(2)
C408 0.078(4) 0.066(3) 0.032(2) 0.010(2) 0.007(2) -0.006(3)
C409 0.070(3) 0.053(3) 0.038(2) 0.009(2) 0.020(2) -0.003(2)
O600 0.0369(14) 0.0253(12) 0.0336(14) -0.0002(10) 0.0039(11) 0.0042(10)
C602 0.060(3) 0.048(3) 0.098(5) -0.026(3) 0.024(3) -0.019(2)
C603 0.107(6) 0.060(4) 0.203(11) -0.066(6) -0.032(7) -0.002(4)
C604 0.088(5) 0.072(4) 0.144(8) -0.052(5) 0.007(5) -0.028(4)
C605 0.218(13) 0.135(9) 0.129(8) -0.083(7) 0.078(9) -0.120(9)
C606 0.055(3) 0.042(2) 0.047(3) 0.017(2) 0.011(2) 0.001(2)
C607 0.089(4) 0.054(3) 0.045(3) 0.021(2) 0.020(3) 0.009(3)
C608 0.333(19) 0.075(5) 0.048(4) 0.008(4) 0.013(7) 0.039(8)
C609 0.078(5) 0.173(9) 0.092(6) 0.080(6) 0.010(4) -0.016(5)
C610 0.075(5) 0.108(6) 0.086(5) 0.033(4) 0.000(4) 0.022(4)
C611 0.035(2) 0.034(2) 0.058(3) 0.0005(19) 0.0143(19) -0.0031(17)
C612 0.037(2) 0.045(2) 0.065(3) -0.004(2) 0.014(2) -0.0129(19)
C613 0.065(4) 0.040(3) 0.093(5) 0.014(3) 0.010(3) -0.017(2)
C614 0.087(5) 0.088(5) 0.081(5) 0.008(4) 0.029(4) -0.006(4)
C615 0.038(3) 0.099(5) 0.126(7) -0.032(5) -0.012(3) -0.002(3)
C616 0.031(2) 0.047(3) 0.072(3) 0.002(2) 0.001(2) -0.0021(19)
C617 0.034(3) 0.067(3) 0.081(4) -0.005(3) 0.015(2) 0.006(2)
C619 0.061(5) 0.136(8) 0.168(10) 0.027(7) 0.057(5) 0.021(5)
C621 0.039(3) 0.138(7) 0.099(5) -0.048(5) 0.001(3) -0.011(4)
C626 0.057(3) 0.083(4) 0.068(4) -0.012(3) 0.025(3) -0.021(3)
C627 0.085(5) 0.084(5) 0.076(4) -0.023(4) 0.041(4) -0.004(4)
C628 0.107(8) 0.230(14) 0.109(8) -0.074(9) 0.035(6) 0.022(8)
C629 0.249(17) 0.138(10) 0.084(6) -0.001(6) 0.072(9) -0.005(10)
C630 0.117(7) 0.120(7) 0.129(8) -0.067(7) 0.025(6) -0.026(6)
O700 0.0306(13) 0.0270(12) 0.0275(12) -0.0016(10) 0.0012(10) 0.0020(10)
O701 0.0538(19) 0.0312(14) 0.0422(16) -0.0035(12) -0.0123(14) -0.0052(13)
O702 0.0464(17) 0.0290(14) 0.0525(18) -0.0089(13) 0.0027(14) -0.0049(12)
O703 0.0399(17) 0.0490(18) 0.0518(19) 0.0102(15) 0.0049(14) 0.0092(14)
O704 0.0381(16) 0.0356(15) 0.0554(19) -0.0096(13) -0.0083(14) 0.0067(12)
O705 0.055(2) 0.069(2) 0.0437(19) -0.0261(17) -0.0109(15) 0.0150(17)
O706 0.0467(17) 0.0387(15) 0.0298(14) -0.0079(11) -0.0030(12) 0.0098(13)
O707 0.062(2) 0.059(2) 0.0352(17) 0.0109(15) 0.0003(15) -0.0056(17)
O708 0.062(2) 0.0366(15) 0.0433(17) 0.0096(13) 0.0169(15) 0.0088(14)
O709 0.055(2) 0.061(2) 0.0326(16) -0.0128(14) -0.0128(14) 0.0186(16)
O710 0.074(3) 0.081(3) 0.0422(19) -0.0199(18) -0.0212(18) 0.032(2)
C701 0.048(2) 0.033(2) 0.032(2) -0.0040(16) 0.0017(17) -0.0046(17)
C702 0.054(3) 0.036(2) 0.046(2) -0.0102(18) -0.005(2) -0.0086(19)
C706 0.036(2) 0.041(2) 0.034(2) -0.0069(17) -0.0001(16) 0.0089(17)
C707 0.031(2) 0.046(2) 0.064(3) -0.005(2) -0.0007(19) 0.0128(18)
C711 0.049(3) 0.046(2) 0.034(2) -0.0120(18) -0.0048(18) 0.0143(19)
C712 0.048(3) 0.054(3) 0.043(2) -0.019(2) 0.000(2) 0.010(2)
C713 0.061(4) 0.090(5) 0.072(4) -0.012(3) 0.018(3) 0.001(3)
C714 0.072(4) 0.089(4) 0.038(3) -0.027(3) 0.001(2) 0.026(3)
C715 0.082(4) 0.061(3) 0.062(3) -0.021(3) -0.009(3) 0.033(3)
C716 0.058(3) 0.034(2) 0.030(2) -0.0028(16) 0.0072(19) 0.0012(18)
C717 0.064(3) 0.046(2) 0.032(2) 0.0064(18) 0.010(2) 0.003(2)
C718 0.136(7) 0.055(3) 0.058(4) 0.015(3) 0.015(4) -0.029(4)
C719 0.085(4) 0.061(3) 0.032(2) 0.005(2) 0.008(2) -0.014(3)
C720 0.087(5) 0.086(5) 0.068(4) 0.034(4) 0.012(3) 0.022(4)
C721 0.057(3) 0.039(2) 0.036(2) -0.0037(18) -0.0115(19) 0.0087(19)
C722 0.074(4) 0.053(3) 0.047(3) -0.013(2) -0.029(3) 0.017(3)
C723 0.112(6) 0.114(6) 0.046(3) 0.004(3) -0.011(3) 0.041(5)
C724 0.087(5) 0.069(4) 0.138(7) -0.019(4) -0.061(5) 0.005(4)
C725 0.072(4) 0.068(4) 0.056(3) -0.008(3) -0.023(3) 0.020(3)
N800 0.072(3) 0.051(2) 0.035(2) -0.0044(18) -0.0014(19) 0.004(2)
O800 0.0320(13) 0.0277(12) 0.0266(12) 0.0020(10) -0.0032(10) -0.0003(10)
O801 0.0572(19) 0.0375(15) 0.0334(15) 0.0052(12) -0.0013(13) 0.0062(14)
O802 0.0427(17) 0.0417(16) 0.0421(16) 0.0141(13) 0.0015(13) 0.0014(13)
O803 0.0469(18) 0.0489(17) 0.0345(16) -0.0052(13) -0.0050(13) 0.0001(14)
O804 0.0423(17) 0.0534(18) 0.0357(16) -0.0024(13) -0.0067(13) 0.0028(14)
O805 0.0442(18) 0.0359(15) 0.0550(19) 0.0060(13) -0.0134(14) -0.0140(13)
O806 0.0546(19) 0.0414(16) 0.0408(17) -0.0078(13) -0.0013(14) -0.0136(14)
O807 0.0309(15) 0.0431(16) 0.0547(19) -0.0088(14) -0.0001(13) 0.0031(12)
O808 0.0405(16) 0.0486(17) 0.0390(16) 0.0025(13) 0.0042(12) 0.0118(13)
C801 0.046(2) 0.038(2) 0.0288(19) 0.0058(16) -0.0043(17) -0.0024(17)
C802 0.064(3) 0.049(3) 0.039(2) 0.016(2) 0.011(2) 0.010(2)
C806 0.044(2) 0.042(2) 0.031(2) 0.0000(17) -0.0097(17) -0.0026(18)
C807 0.049(3) 0.067(3) 0.050(3) -0.010(2) -0.024(2) 0.009(2)
C808 0.078(4) 0.076(4) 0.053(3) 0.005(3) -0.015(3) 0.027(3)
C809 0.052(4) 0.088(5) 0.104(6) -0.007(4) -0.025(3) -0.012(3)
C810 0.083(5) 0.115(6) 0.050(3) -0.020(3) -0.035(3) 0.020(4)
C811 0.053(3) 0.036(2) 0.033(2) 0.0021(17) -0.0143(18) -0.0043(19)
C812 0.056(3) 0.045(2) 0.041(2) -0.0121(19) -0.007(2) -0.014(2)
C813 0.072(4) 0.072(4) 0.087(5) -0.029(4) -0.001(3) -0.001(3)
C814 0.216(11) 0.053(4) 0.068(4) -0.003(3) 0.020(5) -0.061(5)
C815 0.096(5) 0.087(5) 0.101(6) -0.050(4) -0.052(4) 0.018(4)
C816 0.027(2) 0.044(2) 0.041(2) -0.0041(18) -0.0043(16) 0.0044(17)
C817 0.030(2) 0.052(3) 0.066(3) -0.004(2) 0.000(2) 0.0084(19)
C818 0.059(4) 0.096(5) 0.082(5) 0.000(4) 0.024(3) 0.018(3)
C819 0.063(4) 0.070(4) 0.121(6) -0.008(4) 0.024(4) 0.014(3)
C820 0.048(3) 0.176(9) 0.067(4) -0.017(5) -0.013(3) 0.045(4)
C821 0.074(4) 0.061(3) 0.040(3) -0.009(2) 0.000(2) 0.006(3)
C822 0.098(6) 0.132(7) 0.060(4) -0.037(4) 0.008(4) 0.018(5)
O900 0.0301(13) 0.0253(12) 0.0290(13) 0.0007(10) 0.0032(10) 0.0032(10)
O901 0.0376(17) 0.0544(19) 0.059(2) 0.0166(16) 0.0013(15) 0.0053(14)
O902 0.0377(17) 0.0518(18) 0.0490(19) -0.0053(14) 0.0053(14) 0.0156(14)
O903 0.0523(18) 0.0313(14) 0.0364(15) 0.0022(12) 0.0088(13) 0.0092(13)
O904 0.066(2) 0.0316(14) 0.0404(17) 0.0056(12) 0.0131(15) 0.0092(14)
O905 0.0463(18) 0.0450(16) 0.0321(15) 0.0008(12) 0.0047(12) -0.0035(13)
O906 0.0381(16) 0.0570(18) 0.0279(14) 0.0076(13) 0.0037(12) 0.0104(13)
O907 0.0506(18) 0.0376(15) 0.0449(17) 0.0047(13) -0.0060(14) -0.0143(14)
O908 0.0511(18) 0.0332(15) 0.0482(18) -0.0087(13) 0.0048(14) -0.0067(13)
O909 0.087(3) 0.0362(16) 0.0424(18) 0.0024(13) 0.0214(17) 0.0208(17)
O910 0.099(3) 0.050(2) 0.046(2) 0.0018(16) 0.0129(19) 0.037(2)
C901 0.033(2) 0.034(2) 0.060(3) 0.0012(19) 0.0038(19) 0.0096(16)
C902 0.039(2) 0.046(2) 0.064(3) -0.003(2) 0.000(2) 0.0139(19)
C903 0.053(3) 0.109(5) 0.075(4) 0.003(4) 0.020(3) 0.031(3)
C904 0.067(4) 0.069(4) 0.087(5) 0.012(3) 0.008(3) 0.037(3)
C905 0.039(3) 0.095(5) 0.110(6) -0.007(4) 0.001(3) -0.002(3)
C906 0.043(2) 0.0279(18) 0.045(2) 0.0058(17) 0.0084(18) 0.0047(16)
C907 0.077(4) 0.031(2) 0.053(3) 0.012(2) 0.019(3) 0.018(2)
C908 0.201(10) 0.033(3) 0.076(4) 0.013(3) 0.049(5) 0.039(4)
C909 0.108(5) 0.046(3) 0.085(5) 0.023(3) 0.040(4) -0.003(3)
C910 0.112(6) 0.081(5) 0.093(5) 0.047(4) -0.004(5) 0.029(4)
C911 0.040(2) 0.0306(19) 0.036(2) 0.0048(15) 0.0055(17) 0.0077(16)
C912 0.053(3) 0.061(3) 0.027(2) 0.0076(19) 0.0080(18) 0.001(2)
C914 0.156(8) 0.102(6) 0.055(4) 0.027(4) 0.021(5) 0.047(6)
C916 0.042(2) 0.0240(17) 0.045(2) -0.0048(16) -0.0008(18) 0.0049(16)
C917 0.054(3) 0.033(2) 0.052(3) -0.0074(19) 0.003(2) -0.0119(19)
C918 0.187(19) 0.119(13) 0.035(6) -0.022(7) -0.004(8) -0.099(14)
C919 0.038(6) 0.087(9) 0.098(10) -0.044(8) -0.008(6) -0.007(6)
C921 0.057(3) 0.046(2) 0.036(2) 0.0054(19) 0.0066(19) 0.019(2)
C922 0.089(4) 0.054(3) 0.045(3) -0.009(2) 0.009(3) 0.031(3)
C923 0.138(7) 0.078(4) 0.039(3) -0.004(3) -0.002(3) 0.050(4)
C924 0.106(6) 0.174(9) 0.056(4) -0.005(5) 0.029(4) 0.065(6)
C925 0.218(12) 0.062(4) 0.076(5) -0.025(4) 0.024(6) 0.009(6)
N01 0.040(2) 0.044(2) 0.046(2) -0.0043(16) -0.0006(16) 0.0030(16)
N02 0.048(2) 0.042(2) 0.040(2) -0.0028(16) -0.0052(16) -0.0001(17)
N03 0.052(2) 0.0423(19) 0.039(2) 0.0008(16) -0.0014(17) -0.0050(17)
N04 0.037(2) 0.047(2) 0.048(2) 0.0003(17) 0.0047(16) 0.0039(17)
N05 0.046(2) 0.0392(19) 0.039(2) 0.0031(16) 0.0026(16) 0.0040(16)
N06 0.044(2) 0.0387(19) 0.041(2) -0.0033(15) 0.0057(16) -0.0052(16)
C011 0.042(2) 0.0332(19) 0.035(2) 0.0017(16) 0.0017(17) -0.0024(17)
C012 0.042(3) 0.054(3) 0.050(3) 0.003(2) 0.003(2) 0.008(2)
C013 0.041(2) 0.036(2) 0.033(2) -0.0003(16) -0.0003(16) 0.0025(17)
C014 0.056(3) 0.043(2) 0.051(3) -0.006(2) 0.001(2) -0.003(2)
C015 0.038(2) 0.037(2) 0.043(2) -0.0034(18) -0.0065(17) 0.0014(16)
C016 0.077(4) 0.044(2) 0.039(2) 0.002(2) 0.003(2) 0.014(2)
C017 0.045(3) 0.036(2) 0.034(2) -0.0051(16) -0.0027(17) 0.0002(18)
C018 0.050(3) 0.062(3) 0.049(3) -0.015(2) -0.011(2) 0.016(2)
C019 0.031(2) 0.0352(19) 0.040(2) -0.0054(17) 0.0022(16) 0.0022(15)
C020 0.049(3) 0.045(2) 0.043(2) 0.0093(19) 0.0027(19) -0.0051(19)
C021 0.042(2) 0.035(2) 0.0280(19) 0.0007(16) 0.0044(16) 0.0037(17)
C022 0.050(3) 0.037(2) 0.042(2) -0.0004(18) -0.0022(19) -0.0093(18)
N08 0.210(13) 0.203(12) 0.106(7) -0.034(8) 0.002(7) 0.068(10)
C025 0.087(5) 0.089(5) 0.081(5) -0.006(4) -0.004(4) 0.013(4)
C026 0.103(5) 0.068(4) 0.072(4) -0.007(3) 0.001(4) 0.017(4)

loop_
_atom_type_symbol
_atom_type_description
_atom_type_scat_dispersion_real
_atom_type_scat_dispersion_imag
_atom_type_scat_source
C C 0.0033 0.0016 'International Tables Vol C Tables 4.2.6.8 and 6.1.1.4'
H H 0.0000 0.0000 'International Tables Vol C Tables 4.2.6.8 and 6.1.1.4'
B B 0.0013 0.0007 'International Tables Vol C Tables 4.2.6.8 and 6.1.1.4'
Co Co 0.3494 0.9721 'International Tables Vol C Tables 4.2.6.8 and 6.1.1.4'
Fe Fe 0.3463 0.8444 'International Tables Vol C Tables 4.2.6.8 and 6.1.1.4'
N N 0.0061 0.0033 'International Tables Vol C Tables 4.2.6.8 and 6.1.1.4'
O O 0.0106 0.0060 'International Tables Vol C Tables 4.2.6.8 and 6.1.1.4'

loop_
_geom_angle_atom_site_label_1
_geom_angle_atom_site_label_2
_geom_angle_atom_site_label_3
_geom_angle
C3 Fe1 C2 90.31(16)
C3 Fe1 C1 91.06(16)
C2 Fe1 C1 90.00(17)
C3 Fe1 N105 88.78(15)
C2 Fe1 N105 91.75(16)
C1 Fe1 N105 178.25(17)
C3 Fe1 N101 176.45(17)
C2 Fe1 N101 88.79(17)
C1 Fe1 N101 92.37(17)
N105 Fe1 N101 87.82(16)
C3 Fe1 N103 92.70(17)
C2 Fe1 N103 176.87(17)
C1 Fe1 N103 89.07(17)
N105 Fe1 N103 89.19(17)
N101 Fe1 N103 88.26(18)
C4 Fe2 C6 92.13(15)
C4 Fe2 C5 92.26(16)
C6 Fe2 C5 93.10(16)
C4 Fe2 N203 177.45(16)
C6 Fe2 N203 88.73(15)
C5 Fe2 N203 90.09(15)
C4 Fe2 N205 90.87(15)
C6 Fe2 N205 90.10(15)
C5 Fe2 N205 175.44(14)
N203 Fe2 N205 86.73(14)
C4 Fe2 N201 91.24(15)
C6 Fe2 N201 175.51(15)
C5 Fe2 N201 89.73(15)
N203 Fe2 N201 87.79(14)
N205 Fe2 N201 86.88(13)
C8 Fe3 C9 88.73(16)
C8 Fe3 C7 89.65(16)
C9 Fe3 C7 89.22(16)
C8 Fe3 N304 90.43(15)
C9 Fe3 N304 177.87(16)
C7 Fe3 N304 92.72(16)
C8 Fe3 N302 179.21(16)
C9 Fe3 N302 91.91(16)
C7 Fe3 N302 90.81(15)
N304 Fe3 N302 88.92(16)
C8 Fe3 N300 91.90(15)
C9 Fe3 N300 89.57(15)
C7 Fe3 N300 178.01(16)
N304 Fe3 N300 88.51(15)
N302 Fe3 N300 87.65(15)
C10 Fe4 C11 91.34(15)
C10 Fe4 C12 92.67(15)
C11 Fe4 C12 92.08(15)
C10 Fe4 N403 91.21(16)
C11 Fe4 N403 177.08(15)
C12 Fe4 N403 89.21(15)
C10 Fe4 N401 176.04(15)
C11 Fe4 N401 89.85(15)
C12 Fe4 N401 91.06(15)
N403 Fe4 N401 87.51(15)
C10 Fe4 N405 89.14(15)
C11 Fe4 N405 91.75(14)
C12 Fe4 N405 175.72(15)
N403 Fe4 N405 86.87(15)
N401 Fe4 N405 87.05(14)
O691 Co1 O607 141.0(4)
O691 Co1 N1 91.9(3)
O607 Co1 N1 95.15(19)
O691 Co1 O600 111.7(3)
O607 Co1 O600 105.51(18)
N1 Co1 O600 96.63(12)
O691 Co1 O695 86.0(3)
O607 Co1 O695 78.9(2)
N1 Co1 O695 167.3(2)
O600 Co1 O695 95.80(19)
O691 Co1 O601 17.8(3)
O607 Co1 O601 157.8(2)
N1 Co1 O601 93.02(17)
O600 Co1 O601 93.95(17)
O695 Co1 O601 88.8(2)
O691 Co1 O605 80.8(3)
O607 Co1 O605 96.1(3)
N1 Co1 O605 168.5(2)
O600 Co1 O605 78.1(2)
O695 Co1 O605 22.0(2)
O601 Co1 O605 77.3(2)
O691 Co1 O609 62.7(4)
O607 Co1 O609 80.1(2)
N1 Co1 O609 83.5(2)
O600 Co1 O609 174.34(18)
O695 Co1 O609 84.4(2)
O601 Co1 O609 80.4(2)
O605 Co1 O609 100.8(3)
O602 Co2 O603 103.9(2)
O602 Co2 N4 102.68(18)
O603 Co2 N4 104.04(17)
O602 Co2 O600 121.83(17)
O603 Co2 O600 115.90(15)
N4 Co2 O600 106.40(13)
O602 Co2 O692 19.2(3)
O603 Co2 O692 122.8(3)
N4 Co2 O692 93.3(3)
O600 Co2 O692 110.2(3)
O698 Co3 O604 145.7(5)
O698 Co3 O608 24.4(5)
O604 Co3 O608 168.03(17)
O698 Co3 O600 109.9(5)
O604 Co3 O600 97.47(13)
O608 Co3 O600 94.38(15)
O698 Co3 N7 104.7(5)
O604 Co3 N7 91.70(15)
O608 Co3 N7 88.59(17)
O600 Co3 N7 96.89(13)
O698 Co3 O606 68.2(5)
O604 Co3 O606 89.20(15)
O608 Co3 O606 87.82(18)
O600 Co3 O606 96.08(14)
N7 Co3 O606 166.77(15)
O698 Co3 O611 68.9(5)
O604 Co3 O611 84.14(17)
O608 Co3 O611 84.04(18)
O600 Co3 O611 178.26(15)
N7 Co3 O611 82.37(16)
O606 Co3 O611 84.59(17)
O698 Co3 O696 90.8(6)
O604 Co3 O696 74.9(4)
O608 Co3 O696 106.1(4)
O600 Co3 O696 77.5(4)
N7 Co3 O696 164.5(4)
O606 Co3 O696 25.3(3)
O611 Co3 O696 103.6(4)
O701 Co4 O703 117.61(14)
O701 Co4 O700 112.89(12)
O703 Co4 O700 117.05(12)
O701 Co4 N5 102.37(14)
O703 Co4 N5 97.20(14)
O700 Co4 N5 106.32(12)
O702 Co5 O708 173.20(13)
O702 Co5 N2 93.79(13)
O708 Co5 N2 91.36(13)
O702 Co5 O700 93.13(12)
O708 Co5 O700 91.01(13)
N2 Co5 O700 93.19(11)
O702 Co5 O706 86.29(12)
O708 Co5 O706 87.79(12)
N2 Co5 O706 168.70(12)
O700 Co5 O706 98.09(10)
O702 Co5 O709 88.84(14)
O708 Co5 O709 87.19(15)
N2 Co5 O709 84.94(12)
O700 Co5 O709 177.37(11)
O706 Co5 O709 83.76(12)
O707 Co6 O704 124.10(15)
O707 Co6 N10 100.96(15)
O704 Co6 N10 93.59(13)
O707 Co6 O700 113.24(13)
O704 Co6 O700 114.39(12)
N10 Co6 O700 104.85(13)
O707 Co6 O705 87.49(15)
O704 Co6 O705 76.71(12)
N10 Co6 O705 169.72(14)
O700 Co6 O705 76.68(12)
O801 Co7 O800 114.56(12)
O801 Co7 O807 121.47(14)
O800 Co7 O807 116.16(12)
O801 Co7 N6 100.57(14)
O800 Co7 N6 102.66(12)
O807 Co7 N6 95.08(13)
O801 Co7 O804 88.11(13)
O800 Co7 O804 75.92(11)
O807 Co7 O804 77.78(12)
N6 Co7 O804 170.86(13)
O803 Co8 O802 88.37(13)
O803 Co8 O805 88.45(13)
O802 Co8 O805 176.46(13)
O803 Co8 N9 169.59(13)
O802 Co8 N9 89.93(13)
O805 Co8 N9 92.93(13)
O803 Co8 O800 98.68(11)
O802 Co8 O800 91.21(12)
O805 Co8 O800 90.80(12)
N9 Co8 O800 91.61(12)
O803 Co8 N800 84.07(15)
O802 Co8 N800 87.78(15)
O805 Co8 N800 90.36(16)
N9 Co8 N800 85.61(16)
O800 Co8 N800 177.04(15)
O806 Co9 O808 122.62(14)
O806 Co9 O800 115.48(13)
O808 Co9 O800 114.77(12)
O806 Co9 N12 98.60(14)
O808 Co9 N12 96.06(13)
O800 Co9 N12 102.38(13)
O806 Co9 O804 88.52(13)
O808 Co9 O804 78.07(12)
O800 Co9 O804 76.32(11)
N12 Co9 O804 172.53(13)
O908 Co10 O906 119.91(14)
O908 Co10 N11 102.19(14)
O906 Co10 N11 95.54(13)
O908 Co10 O900 113.40(12)
O906 Co10 O900 115.98(12)
N11 Co10 O900 105.59(12)
O908 Co10 O904 87.29(13)
O906 Co10 O904 75.66(12)
N11 Co10 O904 169.53(13)
O900 Co10 O904 74.07(11)
O901 Co11 O907 173.87(13)
O901 Co11 N8 92.95(13)
O907 Co11 N8 91.95(13)
O901 Co11 O903 87.13(13)
O907 Co11 O903 87.39(13)
N8 Co11 O903 169.69(12)
O901 Co11 O900 92.06(13)
O907 Co11 O900 91.45(12)
N8 Co11 O900 92.06(11)
O903 Co11 O900 98.24(10)
O901 Co11 O909 89.74(16)
O907 Co11 O909 87.07(15)
N8 Co11 O909 84.37(12)
O903 Co11 O909 85.32(12)
O900 Co11 O909 176.08(12)
O902 Co12 O900 115.48(13)
O902 Co12 O905 123.56(14)
O900 Co12 O905 115.23(12)
O902 Co12 N3 97.32(14)
O900 Co12 N3 102.04(12)
O905 Co12 N3 94.91(13)
O902 Co12 O904 89.05(13)
O900 Co12 O904 77.66(11)
O905 Co12 O904 79.04(12)
N3 Co12 O904 172.98(13)
N02 Co13 N05 89.47(16)
N02 Co13 N06 179.26(16)
N05 Co13 N06 91.05(15)
N02 Co13 N03 90.23(15)
N05 Co13 N03 179.67(16)
N06 Co13 N03 89.25(15)
N02 Co13 N04 90.15(16)
N05 Co13 N04 90.20(16)
N06 Co13 N04 89.32(16)
N03 Co13 N04 89.66(16)
N02 Co13 N01 90.57(16)
N05 Co13 N01 89.64(16)
N06 Co13 N01 89.96(15)
N03 Co13 N01 90.50(16)
N04 Co13 N01 179.26(17)
C1 N1 Co1 161.0(3)
C2 N2 Co5 158.2(3)
C3 N3 Co12 167.8(3)
C4 N4 Co2 165.9(3)
C5 N5 Co4 167.9(3)
C6 N6 Co7 166.6(3)
C7 N7 Co3 160.7(3)
C8 N8 Co11 157.0(3)
C9 N9 Co8 153.8(3)
C10 N10 Co6 166.9(3)
C11 N11 Co10 165.6(3)
C12 N12 Co9 166.7(3)
N1 C1 Fe1 175.5(4)
N2 C2 Fe1 175.3(3)
N3 C3 Fe1 173.6(3)
N4 C4 Fe2 178.0(4)
N5 C5 Fe2 175.6(3)
N6 C6 Fe2 175.4(3)
N7 C7 Fe3 175.5(4)
N8 C8 Fe3 176.5(3)
N9 C9 Fe3 174.6(4)
N10 C10 Fe4 176.3(3)
N11 C11 Fe4 176.8(3)
N12 C12 Fe4 176.2(3)
N106 B1 N102 107.0(5)
N106 B1 N104 107.0(5)
N102 B1 N104 106.7(5)
N106 B1 H1 111.9
N102 B1 H1 111.9
N104 B1 H1 111.9
C101 N101 N102 106.4(4)
C101 N101 Fe1 134.4(4)
N102 N101 Fe1 119.1(3)
N104 N103 C104 106.7(4)
N104 N103 Fe1 120.6(3)
C104 N103 Fe1 132.7(3)
C103 N102 N101 108.4(5)
C103 N102 B1 132.8(5)
N101 N102 B1 118.8(4)
C106 N104 N103 109.5(5)
C106 N104 B1 132.5(5)
N103 N104 B1 117.9(4)
C107 N105 N106 107.5(4)
C107 N105 Fe1 133.0(3)
N106 N105 Fe1 119.4(3)
C109 N106 N105 107.4(5)
C109 N106 B1 133.6(4)
N105 N106 B1 119.0(4)
N101 C101 C102 111.0(5)
N101 C101 H101 124.5
C102 C101 H101 124.5
C101 C102 C103 104.6(5)
C101 C102 H102 127.7
C103 C102 H102 127.7
N102 C103 C102 109.4(5)
N102 C103 H103 125.3
C102 C103 H103 125.3
N103 C104 C105 108.5(5)
N103 C104 H104 125.8
C105 C104 H104 125.8
C106 C105 C104 107.4(6)
C106 C105 H105 126.3
C104 C105 H105 126.3
C105 C106 N104 107.9(5)
C105 C106 H106 126.0
N104 C106 H106 126.0
N105 C107 C108 109.4(5)
N105 C107 H107 125.3
C108 C107 H107 125.3
C109 C108 C107 105.6(5)
C109 C108 H108 127.2
C107 C108 H108 127.2
C108 C109 N106 110.1(5)
C108 C109 H109 124.9
N106 C109 H109 124.9
N204 B2 N206 106.7(4)
N204 B2 N202 107.2(4)
N206 B2 N202 106.9(3)
N204 B2 H2 111.9
N206 B2 H2 111.9
N202 B2 H2 111.9
C201 N201 N202 106.6(3)
C201 N201 Fe2 133.6(3)
N202 N201 Fe2 119.9(3)
C203 N202 N201 109.9(4)
C203 N202 B2 131.0(4)
N201 N202 B2 119.0(3)
C204 N203 N204 107.4(3)
C204 N203 Fe2 132.4(3)
N204 N203 Fe2 120.0(3)
N203 N204 C206 109.0(4)
N203 N204 B2 119.7(3)
C206 N204 B2 131.1(4)
C207 N205 N206 105.2(3)
C207 N205 Fe2 134.6(3)
N206 N205 Fe2 120.2(3)
C209 N206 N205 109.9(4)
C209 N206 B2 131.2(4)
N205 N206 B2 118.8(3)
N201 C201 C202 110.8(4)
N201 C201 H201 124.6
C202 C201 H201 124.6
C203 C202 C201 105.0(4)
C203 C202 H202 127.5
C201 C202 H202 127.5
N202 C203 C202 107.6(4)
N202 C203 H203 126.2
C202 C203 H203 126.2
N203 C204 C205 110.4(4)
N203 C204 H204 124.8
C205 C204 H204 124.8
C206 C205 C204 104.1(4)
C206 C205 H205 127.9
C204 C205 H205 127.9
N204 C206 C205 109.0(4)
N204 C206 H206 125.5
C205 C206 H206 125.5
N205 C207 C208 112.3(4)
N205 C207 H207 123.9
C208 C207 H207 123.9
C209 C208 C207 104.1(4)
C209 C208 H208 127.9
C207 C208 H208 127.9
N206 C209 C208 108.5(4)
N206 C209 H209 125.8
C208 C209 H209 125.8
N305 B3 N303 107.1(4)
N305 B3 N301 106.6(4)
N303 B3 N301 105.8(4)
N305 B3 H3 112.3
N303 B3 H3 112.3
N301 B3 H3 112.3
C301 N300 N301 107.1(4)
C301 N300 Fe3 133.1(3)
N301 N300 Fe3 119.6(3)
C303 N301 N300 109.7(4)
C303 N301 B3 131.4(4)
N300 N301 B3 118.8(4)
C304 N302 N303 107.3(4)
C304 N302 Fe3 133.4(3)
N303 N302 Fe3 119.3(3)
N302 N303 C306 109.0(4)
N302 N303 B3 119.8(4)
C306 N303 B3 131.1(4)
C307 N304 N305 108.3(4)
C307 N304 Fe3 133.2(3)
N305 N304 Fe3 118.5(3)
C309 N305 N304 107.9(4)
C309 N305 B3 131.9(4)
N304 N305 B3 120.2(4)
N300 C301 C302 110.4(4)
N300 C301 H301 124.8
C302 C301 H301 124.8
C301 C302 C303 104.7(5)
C301 C302 H302 127.7
C303 C302 H302 127.7
N301 C303 C302 108.2(4)
N301 C303 H303 125.9
C302 C303 H303 125.9
N302 C304 C305 110.0(5)
N302 C304 H304 125.0
C305 C304 H304 125.0
C306 C305 C304 105.5(5)
C306 C305 H305 127.3
C304 C305 H305 127.3
N303 C306 C305 108.2(5)
N303 C306 H306 125.9
C305 C306 H306 125.9
N304 C307 C308 109.2(5)
N304 C307 H307 125.4
C308 C307 H307 125.4
C309 C308 C307 105.8(5)
C309 C308 H308 127.1
C307 C308 H308 127.1
N305 C309 C308 108.7(5)
N305 C309 H309 125.6
C308 C309 H309 125.6
N404 B4 N406 107.4(4)
N404 B4 N402 107.6(4)
N406 B4 N402 106.9(4)
N404 B4 H4 111.6
N406 B4 H4 111.6
N402 B4 H4 111.6
C401 N401 N402 105.6(3)
C401 N401 Fe4 133.8(3)
N402 N401 Fe4 120.6(3)
C403 N402 N401 110.0(4)
C403 N402 B4 132.0(4)
N401 N402 B4 118.1(4)
C404 N403 N404 106.5(4)
C404 N403 Fe4 133.9(3)
N404 N403 Fe4 119.6(3)
C406 N404 N403 109.2(5)
C406 N404 B4 131.6(5)
N403 N404 B4 119.2(4)
C407 N405 N406 106.3(4)
C407 N405 Fe4 133.4(3)
N406 N405 Fe4 120.3(3)
C409 N406 N405 110.1(4)
C409 N406 B4 131.0(4)
N405 N406 B4 118.8(4)
N401 C401 C402 111.6(4)
N401 C401 H401 124.2
C402 C401 H401 124.2
C401 C402 C403 104.5(4)
C401 C402 H402 127.7
C403 C402 H402 127.7
N402 C403 C402 108.3(4)
N402 C403 H403 125.8
C402 C403 H403 125.8
N403 C404 C405 110.3(5)
N403 C404 H404 124.9
C405 C404 H404 124.9
C406 C405 C404 105.8(5)
C406 C405 H405 127.1
C404 C405 H405 127.1
N404 C406 C405 108.2(5)
N404 C406 H406 125.9
C405 C406 H406 125.9
N405 C407 C408 109.4(5)
N405 C407 H407 125.3
C408 C407 H407 125.3
C409 C408 C407 106.8(5)
C409 C408 H408 126.6
C407 C408 H408 126.6
N406 C409 C408 107.4(4)
N406 C409 H409 126.3
C408 C409 H409 126.3
Co2 O600 Co1 102.64(12)
Co2 O600 Co3 106.44(12)
Co1 O600 Co3 109.80(12)
C601 O601 Co1 132.7(5)
C601 O602 Co2 114.2(4)
C601 O691 Co1 120.9(6)
C601 O692 Co2 131.3(9)
C606 O603 Co2 121.2(3)
C606 O604 Co3 132.5(4)
C611 O605 Co1 127.8(5)
C611 O606 Co3 127.7(3)
C611 O695 Co1 129.4(4)
C611 O696 Co3 126.5(9)
C616 O607 Co1 131.3(4)
C616 O608 Co3 133.4(4)
C616 O698 Co3 126.7(10)
C621 O609 Co1 138.2(6)
C626 O611 Co3 136.8(5)
O692 C601 O601 110.5(9)
O692 C601 O602 26.7(7)
O601 C601 O602 121.7(6)
O692 C601 O691 130.1(9)
O601 C601 O691 22.4(4)
O602 C601 O691 132.8(6)
O692 C601 C602 120.8(8)
O601 C601 C602 123.0(6)
O602 C601 C602 115.3(5)
O691 C601 C602 108.1(6)
C604 C602 C605 110.6(9)
C604 C602 C603 109.2(7)
C605 C602 C603 110.8(8)
C604 C602 C601 107.8(5)
C605 C602 C601 107.1(5)
C603 C602 C601 111.3(6)
C602 C603 H60A 109.5
C602 C603 H60B 109.5
H60A C603 H60B 109.5
C602 C603 H60C 109.5
H60A C603 H60C 109.5
H60B C603 H60C 109.5
C602 C604 H60D 109.5
C602 C604 H60E 109.5
H60D C604 H60E 109.5
C602 C604 H60F 109.5
H60D C604 H60F 109.5
H60E C604 H60F 109.5
C602 C605 H60G 109.5
C602 C605 H60H 109.5
H60G C605 H60H 109.5
C602 C605 H60I 109.5
H60G C605 H60I 109.5
H60H C605 H60I 109.5
O604 C606 O603 124.7(5)
O604 C606 C607 118.4(5)
O603 C606 C607 116.9(4)
C609 C607 C608 115.5(8)
C609 C607 C606 107.9(6)
C608 C607 C606 111.0(5)
C609 C607 C610 105.2(6)
C608 C607 C610 109.4(8)
C606 C607 C610 107.4(5)
C607 C608 H60J 109.5
C607 C608 H60K 109.5
H60J C608 H60K 109.5
C607 C608 H60L 109.5
H60J C608 H60L 109.5
H60K C608 H60L 109.5
C607 C609 H60M 109.5
C607 C609 H60N 109.5
H60M C609 H60N 109.5
C607 C609 H60O 109.5
H60M C609 H60O 109.5
H60N C609 H60O 109.5
C607 C610 H61A 109.5
C607 C610 H61B 109.5
H61A C610 H61B 109.5
C607 C610 H61C 109.5
H61A C610 H61C 109.5
H61B C610 H61C 109.5
O605 C611 O696 88.6(8)
O605 C611 O695 38.2(4)
O696 C611 O695 117.9(8)
O605 C611 O606 119.1(5)
O696 C611 O606 44.6(7)
O695 C611 O606 123.1(5)
O605 C611 C612 122.7(5)
O696 C611 C612 124.0(8)
O695 C611 C612 113.8(5)
O606 C611 C612 116.5(4)
C614 C612 C615 106.8(5)
C614 C612 C611 113.7(5)
C615 C612 C611 110.2(5)
C614 C612 C613 110.9(5)
C615 C612 C613 108.7(5)
C611 C612 C613 106.5(4)
C612 C613 H61D 109.5
C612 C613 H61E 109.5
H61D C613 H61E 109.5
C612 C613 H61F 109.5
H61D C613 H61F 109.5
H61E C613 H61F 109.5
C612 C614 H61G 109.5
C612 C614 H61H 109.5
H61G C614 H61H 109.5
C612 C614 H61I 109.5
H61G C614 H61I 109.5
H61H C614 H61I 109.5
C612 C615 H61J 109.5
C612 C615 H61K 109.5
H61J C615 H61K 109.5
C612 C615 H61L 109.5
H61J C615 H61L 109.5
H61K C615 H61L 109.5
O608 C616 O607 120.4(5)
O608 C616 O698 35.2(6)
O607 C616 O698 123.9(7)
O608 C616 C617 121.1(5)
O607 C616 C617 118.2(5)
O698 C616 C617 109.6(7)
C698 C617 C619 133.1(10)
C698 C617 C616 107.4(8)
C619 C617 C616 107.8(6)
C698 C617 C620 69.3(11)
C619 C617 C620 122.2(9)
C616 C617 C620 112.1(8)
C698 C617 C680 100.6(11)
C619 C617 C680 97.2(9)
C616 C617 C680 107.5(8)
C620 C617 C680 31.7(8)
C698 C617 C618 37.6(8)
C619 C617 C618 101.3(7)
C616 C617 C618 108.6(6)
C620 C617 C618 103.5(9)
C680 C617 C618 131.5(9)
C617 C618 H61M 109.5
C617 C618 H61N 109.5
H61M C618 H61N 109.5
C617 C618 H61O 109.5
H61M C618 H61O 109.5
H61N C618 H61O 109.5
C617 C620 H62A 109.5
C617 C620 H62B 109.5
H62A C620 H62B 109.5
C617 C620 H62C 109.5
H62A C620 H62C 109.5
H62B C620 H62C 109.5
C617 C698 H69A 109.5
C617 C698 H69B 109.5
H69A C698 H69B 109.5
C617 C698 H69C 109.5
H69A C698 H69C 109.5
H69B C698 H69C 109.5
C617 C680 H68A 109.5
C617 C680 H68B 109.5
H68A C680 H68B 109.5
C617 C680 H68C 109.5
H68A C680 H68C 109.5
H68B C680 H68C 109.5
C617 C619 H61P 109.5
C617 C619 H61Q 109.5
H61P C619 H61Q 109.5
C617 C619 H61R 109.5
H61P C619 H61R 109.5
H61Q C619 H61R 109.5
O609 C621 O690 111.0(9)
O609 C621 O610 113.9(9)
O690 C621 O610 67.0(8)
O609 C621 C622 129.1(8)
O690 C621 C622 108.6(9)
O610 C621 C622 110.2(8)
C624 C622 C684 98.6(17)
C624 C622 C621 130.4(16)
C684 C622 C621 124.3(12)
C624 C622 C683 82.9(18)
C684 C622 C683 97.4(16)
C621 C622 C683 111.6(13)
C624 C622 C685 35.6(13)
C684 C622 C685 110.9(12)
C621 C622 C685 99.9(10)
C683 C622 C685 113.4(15)
C624 C622 C625 113(2)
C684 C622 C625 60.8(15)
C621 C622 C625 110.0(14)
C683 C622 C625 45.1(15)
C685 C622 C625 148.1(16)
C624 C622 C623 109.9(16)
C684 C622 C623 31.0(10)
C621 C622 C623 98.7(9)
C683 C622 C623 126.6(15)
C685 C622 C623 102.8(11)
C625 C622 C623 84.0(16)
C622 C623 H62D 109.5
C622 C623 H62E 109.5
H62D C623 H62E 109.5
C622 C623 H62F 109.5
H62D C623 H62F 109.5
H62E C623 H62F 109.5
C622 C624 H62G 109.5
C622 C624 H62H 109.5
H62G C624 H62H 109.5
C622 C624 H62I 109.5
H62G C624 H62I 109.5
H62H C624 H62I 109.5
C622 C625 H62J 109.5
C622 C625 H62K 109.5
H62J C625 H62K 109.5
C622 C625 H62L 109.5
H62J C625 H62L 109.5
H62K C625 H62L 109.5
C622 C683 H68D 109.5
C622 C683 H68E 109.5
H68D C683 H68E 109.5
C622 C683 H68F 109.5
H68D C683 H68F 109.5
H68E C683 H68F 109.5
C622 C684 H68G 109.5
C622 C684 H68H 109.5
H68G C684 H68H 109.5
C622 C684 H68I 109.5
H68G C684 H68I 109.5
H68H C684 H68I 109.5
C622 C685 H68J 109.5
C622 C685 H68K 109.5
H68J C685 H68K 109.5
C622 C685 H68L 109.5
H68J C685 H68L 109.5
H68K C685 H68L 109.5
O611 C626 O612 120.5(6)
O611 C626 C627 126.2(6)
O612 C626 C627 113.1(6)
C630 C627 C626 109.7(6)
C630 C627 C628 111.2(9)
C626 C627 C628 108.7(7)
C630 C627 C629 108.7(10)
C626 C627 C629 110.9(7)
C628 C627 C629 107.7(9)
C627 C628 H62M 109.5
C627 C628 H62N 109.5
H62M C628 H62N 109.5
C627 C628 H62O 109.5
H62M C628 H62O 109.5
H62N C628 H62O 109.5
C627 C629 H62P 109.5
C627 C629 H62Q 109.5
H62P C629 H62Q 109.5
C627 C629 H62R 109.5
H62P C629 H62R 109.5
H62Q C629 H62R 109.5
C627 C630 H63A 109.5
C627 C630 H63B 109.5
H63A C630 H63B 109.5
C627 C630 H63C 109.5
H63A C630 H63C 109.5
H63B C630 H63C 109.5
Co4 O700 Co6 99.20(11)
Co4 O700 Co5 108.79(11)
Co6 O700 Co5 107.92(12)
C701 O701 Co4 122.5(3)
C701 O702 Co5 132.0(3)
C706 O703 Co4 128.2(3)
C706 O704 Co6 128.4(3)
C711 O705 Co6 125.3(3)
C711 O706 Co5 124.4(3)
C716 O707 Co6 121.7(3)
C716 O708 Co5 132.4(3)
C721 O709 Co5 135.9(3)
O701 C701 O702 124.1(4)
O701 C701 C702 117.6(4)
O702 C701 C702 118.3(4)
C793 C702 C704 140.1(11)
C793 C702 C705 50.0(10)
C704 C702 C705 108.9(8)
C793 C702 C794 124.2(12)
C704 C702 C794 49.9(10)
C705 C702 C794 145.0(10)
C793 C702 C701 108.5(9)
C704 C702 C701 110.4(7)
C705 C702 C701 107.2(6)
C794 C702 C701 106.7(9)
C793 C702 C795 103.6(12)
C704 C702 C795 53.8(9)
C705 C702 C795 57.0(9)
C794 C702 C795 102.1(11)
C701 C702 C795 111.3(8)
C793 C702 C703 55.2(10)
C704 C702 C703 116.0(8)
C705 C702 C703 103.0(7)
C794 C702 C703 72.5(9)
C701 C702 C703 110.7(5)
C795 C702 C703 137.3(9)
C702 C703 H70A 109.5
C702 C703 H70B 109.5
H70A C703 H70B 109.5
C702 C703 H70C 109.5
H70A C703 H70C 109.5
H70B C703 H70C 109.5
C702 C704 H70D 109.5
C702 C704 H70E 109.5
H70D C704 H70E 109.5
C702 C704 H70F 109.5
H70D C704 H70F 109.5
H70E C704 H70F 109.5
C702 C705 H70G 109.5
C702 C705 H70H 109.5
H70G C705 H70H 109.5
C702 C705 H70I 109.5
H70G C705 H70I 109.5
H70H C705 H70I 109.5
C702 C793 H79A 109.5
C702 C793 H79B 109.5
H79A C793 H79B 109.5
C702 C793 H79C 109.5
H79A C793 H79C 109.5
H79B C793 H79C 109.5
C702 C794 H79D 109.5
C702 C794 H79E 109.5
H79D C794 H79E 109.5
C702 C794 H79F 109.5
H79D C794 H79F 109.5
H79E C794 H79F 109.5
C702 C795 H79G 109.5
C702 C795 H79H 109.5
H79G C795 H79H 109.5
C702 C795 H79I 109.5
H79G C795 H79I 109.5
H79H C795 H79I 109.5
O704 C706 O703 124.9(4)
O704 C706 C707 117.7(4)
O703 C706 C707 117.3(4)
C709 C707 C798 129.1(10)
C709 C707 C790 75.3(10)
C798 C707 C790 117.6(10)
C709 C707 C710 114.5(10)
C798 C707 C710 77.0(9)
C790 C707 C710 44.2(8)
C709 C707 C799 33.8(7)
C798 C707 C799 105.3(9)
C790 C707 C799 108.2(9)
C710 C707 C799 139.8(8)
C709 C707 C706 111.3(7)
C798 C707 C706 111.2(7)
C790 C707 C706 105.7(7)
C710 C707 C706 107.6(7)
C799 C707 C706 108.6(6)
C709 C707 C708 103.6(10)
C798 C707 C708 33.2(7)
C790 C707 C708 139.2(9)
C710 C707 C708 107.7(9)
C799 C707 C708 73.8(8)
C706 C707 C708 112.2(7)
C707 C708 H70J 109.5
C707 C708 H70K 109.5
H70J C708 H70K 109.5
C707 C708 H70L 109.5
H70J C708 H70L 109.5
H70K C708 H70L 109.5
C707 C709 H70M 109.5
C707 C709 H70N 109.5
H70M C709 H70N 109.5
C707 C709 H70O 109.5
H70M C709 H70O 109.5
H70N C709 H70O 109.5
C707 C710 H71A 109.5
C707 C710 H71B 109.5
H71A C710 H71B 109.5
C707 C710 H71C 109.5
H71A C710 H71C 109.5
H71B C710 H71C 109.5
C707 C798 H79J 109.5
C707 C798 H79K 109.5
H79J C798 H79K 109.5
C707 C798 H79L 109.5
H79J C798 H79L 109.5
H79K C798 H79L 109.5
C707 C799 H79M 109.5
C707 C799 H79N 109.5
H79M C799 H79N 109.5
C707 C799 H79O 109.5
H79M C799 H79O 109.5
H79N C799 H79O 109.5
C707 C790 H79P 109.5
C707 C790 H79Q 109.5
H79P C790 H79Q 109.5
C707 C790 H79R 109.5
H79P C790 H79R 109.5
H79Q C790 H79R 109.5
O705 C711 O706 121.9(4)
O705 C711 C712 117.4(4)
O706 C711 C712 120.6(4)
C714 C712 C713 110.5(5)
C714 C712 C711 112.5(4)
C713 C712 C711 108.9(4)
C714 C712 C715 108.8(5)
C713 C712 C715 109.6(5)
C711 C712 C715 106.4(4)
C712 C713 H71D 109.5
C712 C713 H71E 109.5
H71D C713 H71E 109.5
C712 C713 H71F 109.5
H71D C713 H71F 109.5
H71E C713 H71F 109.5
C712 C714 H71G 109.5
C712 C714 H71H 109.5
H71G C714 H71H 109.5
C712 C714 H71I 109.5
H71G C714 H71I 109.5
H71H C714 H71I 109.5
C712 C715 H71J 109.5
C712 C715 H71K 109.5
H71J C715 H71K 109.5
C712 C715 H71L 109.5
H71J C715 H71L 109.5
H71K C715 H71L 109.5
O708 C716 O707 123.1(4)
O708 C716 C717 118.6(4)
O707 C716 C717 118.4(4)
C718 C717 C720 111.2(6)
C718 C717 C719 110.2(5)
C720 C717 C719 108.9(5)
C718 C717 C716 109.3(5)
C720 C717 C716 110.9(4)
C719 C717 C716 106.1(4)
C717 C718 H71M 109.5
C717 C718 H71N 109.5
H71M C718 H71N 109.5
C717 C718 H71O 109.5
H71M C718 H71O 109.5
H71N C718 H71O 109.5
C717 C719 H71P 109.5
C717 C719 H71Q 109.5
H71P C719 H71Q 109.5
C717 C719 H71R 109.5
H71P C719 H71R 109.5
H71Q C719 H71R 109.5
C717 C720 H72A 109.5
C717 C720 H72B 109.5
H72A C720 H72B 109.5
C717 C720 H72C 109.5
H72A C720 H72C 109.5
H72B C720 H72C 109.5
O709 C721 O710 122.3(4)
O709 C721 C722 123.4(5)
O710 C721 C722 114.3(4)
C725 C722 C724 110.7(6)
C725 C722 C723 110.7(5)
C724 C722 C723 109.4(6)
C725 C722 C721 109.3(4)
C724 C722 C721 107.2(5)
C723 C722 C721 109.5(6)
C722 C723 H72D 109.5
C722 C723 H72E 109.5
H72D C723 H72E 109.5
C722 C723 H72F 109.5
H72D C723 H72F 109.5
H72E C723 H72F 109.5
C722 C724 H72G 109.5
C722 C724 H72H 109.5
H72G C724 H72H 109.5
C722 C724 H72I 109.5
H72G C724 H72I 109.5
H72H C724 H72I 109.5
C722 C725 H72J 109.5
C722 C725 H72K 109.5
H72J C725 H72K 109.5
C722 C725 H72L 109.5
H72J C725 H72L 109.5
H72K C725 H72L 109.5
C821 N800 Co8 171.8(5)
Co7 O800 Co9 97.97(11)
Co7 O800 Co8 107.44(11)
Co9 O800 Co8 106.42(11)
C801 O801 Co7 120.3(3)
C801 O802 Co8 130.6(3)
C806 O803 Co8 125.5(3)
C806 O804 Co9 122.6(3)
C806 O804 Co7 121.1(3)
Co9 O804 Co7 82.47(10)
C811 O805 Co8 129.8(3)
C811 O806 Co9 118.9(3)
C816 O807 Co7 126.5(3)
C816 O808 Co9 127.6(3)
O802 C801 O801 124.2(4)
O802 C801 C802 118.1(4)
O801 C801 C802 117.6(4)
C894 C802 C895 103.8(12)
C894 C802 C803 105.0(10)
C895 C802 C803 115.9(10)
C894 C802 C804 33.5(8)
C895 C802 C804 72.3(10)
C803 C802 C804 129.7(8)
C894 C802 C801 106.8(8)
C895 C802 C801 113.4(9)
C803 C802 C801 110.9(5)
C804 C802 C801 109.4(6)
C894 C802 C893 136.7(15)
C895 C802 C893 88.4(15)
C803 C802 C893 35.6(11)
C804 C802 C893 144.3(13)
C801 C802 C893 105.7(12)
C894 C802 C805 128.7(10)
C895 C802 C805 26.3(8)
C803 C802 C805 97.3(7)
C804 C802 C805 98.5(8)
C801 C802 C805 107.2(6)
C893 C802 C805 64.8(13)
C802 C803 H80A 109.5
C802 C803 H80B 109.5
H80A C803 H80B 109.5
C802 C803 H80C 109.5
H80A C803 H80C 109.5
H80B C803 H80C 109.5
C802 C804 H80D 109.5
C802 C804 H80E 109.5
H80D C804 H80E 109.5
C802 C804 H80F 109.5
H80D C804 H80F 109.5
H80E C804 H80F 109.5
C802 C805 H80G 109.5
C802 C805 H80H 109.5
H80G C805 H80H 109.5
C802 C805 H80I 109.5
H80G C805 H80I 109.5
H80H C805 H80I 109.5
C802 C893 H89A 109.5
C802 C893 H89B 109.5
H89A C893 H89B 109.5
C802 C893 H89C 109.5
H89A C893 H89C 109.5
H89B C893 H89C 109.5
C802 C894 H89D 109.5
C802 C894 H89E 109.5
H89D C894 H89E 109.5
C802 C894 H89F 109.5
H89D C894 H89F 109.5
H89E C894 H89F 109.5
C802 C895 H89G 109.5
C802 C895 H89H 109.5
H89G C895 H89H 109.5
C802 C895 H89I 109.5
H89G C895 H89I 109.5
H89H C895 H89I 109.5
O803 C806 O804 123.4(4)
O803 C806 C807 118.9(4)
O804 C806 C807 117.7(4)
C809 C807 C806 108.2(5)
C809 C807 C808 109.8(5)
C806 C807 C808 108.7(4)
C809 C807 C810 111.7(6)
C806 C807 C810 110.2(5)
C808 C807 C810 108.3(5)
C807 C808 H80J 109.5
C807 C808 H80K 109.5
H80J C808 H80K 109.5
C807 C808 H80L 109.5
H80J C808 H80L 109.5
H80K C808 H80L 109.5
C807 C809 H80M 109.5
C807 C809 H80N 109.5
H80M C809 H80N 109.5
C807 C809 H80O 109.5
H80M C809 H80O 109.5
H80N C809 H80O 109.5
C807 C810 H81A 109.5
C807 C810 H81B 109.5
H81A C810 H81B 109.5
C807 C810 H81C 109.5
H81A C810 H81C 109.5
H81B C810 H81C 109.5
O805 C811 O806 125.0(4)
O805 C811 C812 119.2(4)
O806 C811 C812 115.9(4)
C814 C812 C815 111.9(7)
C814 C812 C811 109.2(4)
C815 C812 C811 108.1(5)
C814 C812 C813 111.5(6)
C815 C812 C813 106.9(5)
C811 C812 C813 109.2(4)
C812 C813 H81D 109.5
C812 C813 H81E 109.5
H81D C813 H81E 109.5
C812 C813 H81F 109.5
H81D C813 H81F 109.5
H81E C813 H81F 109.5
C812 C814 H81G 109.5
C812 C814 H81H 109.5
H81G C814 H81H 109.5
C812 C814 H81I 109.5
H81G C814 H81I 109.5
H81H C814 H81I 109.5
C812 C815 H81J 109.5
C812 C815 H81K 109.5
H81J C815 H81K 109.5
C812 C815 H81L 109.5
H81J C815 H81L 109.5
H81K C815 H81L 109.5
O807 C816 O808 125.4(4)
O807 C816 C817 117.2(4)
O808 C816 C817 117.4(4)
C820 C817 C819 115.6(6)
C820 C817 C818 106.7(6)
C819 C817 C818 106.9(6)
C820 C817 C816 107.0(4)
C819 C817 C816 110.4(4)
C818 C817 C816 110.1(4)
C817 C818 H81M 109.5
C817 C818 H81N 109.5
H81M C818 H81N 109.5
C817 C818 H81O 109.5
H81M C818 H81O 109.5
H81N C818 H81O 109.5
C817 C819 H81P 109.5
C817 C819 H81Q 109.5
H81P C819 H81Q 109.5
C817 C819 H81R 109.5
H81P C819 H81R 109.5
H81Q C819 H81R 109.5
C817 C820 H82A 109.5
C817 C820 H82B 109.5
H82A C820 H82B 109.5
C817 C820 H82C 109.5
H82A C820 H82C 109.5
H82B C820 H82C 109.5
N800 C821 C822 176.4(7)
C821 C822 H82D 109.5
C821 C822 H82E 109.5
H82D C822 H82E 109.5
C821 C822 H82F 109.5
H82D C822 H82F 109.5
H82E C822 H82F 109.5
Co12 O900 Co10 98.31(11)
Co12 O900 Co11 106.48(11)
Co10 O900 Co11 108.40(11)
C901 O901 Co11 132.8(3)
C901 O902 Co12 120.8(3)
C906 O903 Co11 124.1(3)
C906 O904 Co12 126.2(3)
C906 O904 Co10 120.9(3)
Co12 O904 Co10 81.61(10)
C911 O905 Co12 127.3(3)
C911 O906 Co10 128.7(3)
C916 O907 Co11 132.8(3)
C916 O908 Co10 121.1(3)
C921 O909 Co11 134.9(3)
O902 C901 O901 124.3(4)
O902 C901 C902 117.0(4)
O901 C901 C902 118.6(4)
C904 C902 C905 109.5(5)
C904 C902 C903 110.3(5)
C905 C902 C903 110.3(6)
C904 C902 C901 108.3(5)
C905 C902 C901 107.8(4)
C903 C902 C901 110.5(4)
C902 C903 H90A 109.5
C902 C903 H90B 109.5
H90A C903 H90B 109.5
C902 C903 H90C 109.5
H90A C903 H90C 109.5
H90B C903 H90C 109.5
C902 C904 H90D 109.5
C902 C904 H90E 109.5
H90D C904 H90E 109.5
C902 C904 H90F 109.5
H90D C904 H90F 109.5
H90E C904 H90F 109.5
C902 C905 H90G 109.5
C902 C905 H90H 109.5
H90G C905 H90H 109.5
C902 C905 H90I 109.5
H90G C905 H90I 109.5
H90H C905 H90I 109.5
O904 C906 O903 122.9(4)
O904 C906 C907 116.8(4)
O903 C906 C907 120.2(4)
C908 C907 C910 109.1(6)
C908 C907 C906 112.6(4)
C910 C907 C906 106.2(5)
C908 C907 C909 111.9(6)
C910 C907 C909 109.6(6)
C906 C907 C909 107.2(4)
C907 C908 H90J 109.5
C907 C908 H90K 109.5
H90J C908 H90K 109.5
C907 C908 H90L 109.5
H90J C908 H90L 109.5
H90K C908 H90L 109.5
C907 C909 H90M 109.5
C907 C909 H90N 109.5
H90M C909 H90N 109.5
C907 C909 H90O 109.5
H90M C909 H90O 109.5
H90N C909 H90O 109.5
C907 C910 H91A 109.5
C907 C910 H91B 109.5
H91A C910 H91B 109.5
C907 C910 H91C 109.5
H91A C910 H91C 109.5
H91B C910 H91C 109.5
O905 C911 O906 124.5(4)
O905 C911 C912 117.9(4)
O906 C911 C912 117.5(4)
C915 C912 C983 76.4(10)
C915 C912 C911 110.3(7)
C983 C912 C911 110.8(8)
C915 C912 C913 111.0(8)
C983 C912 C913 37.5(8)
C911 C912 C913 110.0(6)
C915 C912 C914 118.6(8)
C983 C912 C914 128.5(9)
C911 C912 C914 108.4(4)
C913 C912 C914 97.8(7)
C915 C912 C985 24.8(6)
C983 C912 C985 100.0(9)
C911 C912 C985 108.4(6)
C913 C912 C985 131.0(7)
C914 C912 C985 97.8(7)
C912 C913 H91D 109.5
C912 C913 H91E 109.5
H91D C913 H91E 109.5
C912 C913 H91F 109.5
H91D C913 H91F 109.5
H91E C913 H91F 109.5
C912 C915 H91G 109.5
C912 C915 H91H 109.5
H91G C915 H91H 109.5
C912 C915 H91I 109.5
H91G C915 H91I 109.5
H91H C915 H91I 109.5
C912 C983 H98A 109.5
C912 C983 H98B 109.5
H98A C983 H98B 109.5
C912 C983 H98C 109.5
H98A C983 H98C 109.5
H98B C983 H98C 109.5
C912 C985 H98D 109.5
C912 C985 H98E 109.5
H98D C985 H98E 109.5
C912 C985 H98F 109.5
H98D C985 H98F 109.5
H98E C985 H98F 109.5
C912 C914 H91J 109.5
C912 C914 H91K 109.5
H91J C914 H91K 109.5
C912 C914 H91L 109.5
H91J C914 H91L 109.5
H91K C914 H91L 109.5
O907 C916 O908 124.0(4)
O907 C916 C917 118.9(4)
O908 C916 C917 117.1(4)
C989 C917 C920 73.6(13)
C989 C917 C988 117.4(13)
C920 C917 C988 50.5(10)
C989 C917 C918 133.2(13)
C920 C917 C918 111.1(12)
C988 C917 C918 63.1(12)
C989 C917 C919 38.7(11)
C920 C917 C919 110.7(10)
C988 C917 C919 139.8(9)
C918 C917 C919 107.5(12)
C989 C917 C916 114.5(11)
C920 C917 C916 108.0(7)
C988 C917 C916 108.5(8)
C918 C917 C916 108.1(6)
C919 C917 C916 111.5(6)
C989 C917 C980 99.6(13)
C920 C917 C980 145.7(10)
C988 C917 C980 110.6(11)
C918 C917 C980 49.3(11)
C919 C917 C980 62.8(10)
C916 C917 C980 105.4(8)
C917 C918 H91M 109.5
C917 C918 H91N 109.5
C917 C918 H91O 109.5
C917 C919 H91P 109.5
C917 C919 H91Q 109.5
C917 C919 H91R 109.5
C917 C920 H92A 109.5
C917 C920 H92B 109.5
C917 C920 H92C 109.5
C917 C988 H98G 109.5
C917 C988 H98H 109.5
H98G C988 H98H 109.5
C917 C988 H98I 109.5
H98G C988 H98I 109.5
H98H C988 H98I 109.5
C917 C989 H98J 109.5
C917 C989 H98K 109.5
H98J C989 H98K 109.5
C917 C989 H98L 109.5
H98J C989 H98L 109.5
H98K C989 H98L 109.5
C917 C980 H98M 109.5
C917 C980 H98N 109.5
H98M C980 H98N 109.5
C917 C980 H98O 109.5
H98M C980 H98O 109.5
H98N C980 H98O 109.5
O909 C921 O910 122.7(4)
O909 C921 C922 123.9(4)
O910 C921 C922 113.4(4)
C925 C922 C923 111.9(7)
C925 C922 C921 111.8(6)
C923 C922 C921 109.1(4)
C925 C922 C924 109.6(7)
C923 C922 C924 107.6(6)
C921 C922 C924 106.7(5)
C922 C923 H92D 109.5
C922 C923 H92E 109.5
H92D C923 H92E 109.5
C922 C923 H92F 109.5
H92D C923 H92F 109.5
H92E C923 H92F 109.5
C922 C924 H92G 109.5
C922 C924 H92H 109.5
H92G C924 H92H 109.5
C922 C924 H92I 109.5
H92G C924 H92I 109.5
H92H C924 H92I 109.5
C922 C925 H92J 109.5
C922 C925 H92K 109.5
H92J C925 H92K 109.5
C922 C925 H92L 109.5
H92J C925 H92L 109.5
H92K C925 H92L 109.5
C011 N01 Co13 178.2(4)
C013 N02 Co13 178.4(4)
C015 N03 Co13 176.9(4)
C017 N04 Co13 178.5(4)
C019 N05 Co13 178.5(4)
C021 N06 Co13 177.9(4)
N01 C011 C012 179.5(6)
C011 C012 H01A 109.5
C011 C012 H01B 109.5
H01A C012 H01B 109.5
C011 C012 H01C 109.5
H01A C012 H01C 109.5
H01B C012 H01C 109.5
N02 C013 C014 179.1(5)
C013 C014 H01D 109.5
C013 C014 H01E 109.5
H01D C014 H01E 109.5
C013 C014 H01F 109.5
H01D C014 H01F 109.5
H01E C014 H01F 109.5
N03 C015 C016 179.2(5)
C015 C016 H01G 109.5
C015 C016 H01H 109.5
H01G C016 H01H 109.5
C015 C016 H01I 109.5
H01G C016 H01I 109.5
H01H C016 H01I 109.5
N04 C017 C018 179.5(6)
C017 C018 H01J 109.5
C017 C018 H01K 109.5
H01J C018 H01K 109.5
C017 C018 H01L 109.5
H01J C018 H01L 109.5
H01K C018 H01L 109.5
N05 C019 C020 179.6(5)
C019 C020 H02A 109.5
C019 C020 H02B 109.5
H02A C020 H02B 109.5
C019 C020 H02C 109.5
H02A C020 H02C 109.5
H02B C020 H02C 109.5
N06 C021 C022 178.9(5)
C021 C022 H02D 109.5
C021 C022 H02E 109.5
H02D C022 H02E 109.5
C021 C022 H02F 109.5
H02D C022 H02F 109.5
H02E C022 H02F 109.5
N07 C023 C024 169.6(13)
C023 C024 H02G 109.5
C023 C024 H02H 109.5
H02G C024 H02H 109.5
C023 C024 H02I 109.5
H02G C024 H02I 109.5
H02H C024 H02I 109.5
N08 C025 C026 175.8(13)
C025 C026 H02J 109.5
C025 C026 H02K 109.5
H02J C026 H02K 109.5
C025 C026 H02L 109.5
H02J C026 H02L 109.5
H02K C026 H02L 109.5
N09 C027 C028 174.4(15)
C027 C028 H02M 109.5
C027 C028 H02N 109.5
H02M C028 H02N 109.5
C027 C028 H02O 109.5
H02M C028 H02O 109.5
H02N C028 H02O 109.5
N010 C029 C030 179.3(10)
C029 C030 H03J 109.5
C029 C030 H03K 109.5
H03J C030 H03K 109.5
C029 C030 H03L 109.5
H03J C030 H03L 109.5
H03K C030 H03L 109.5
N011 C031 C032 175.7(14)
C031 C032 H03A 109.5
C031 C032 H03B 109.5
H03A C032 H03B 109.5
C031 C032 H03C 109.5
H03A C032 H03C 109.5
H03B C032 H03C 109.5
N012 C033 C034 172(2)
C033 C034 H03M 109.5
C033 C034 H03N 109.5
H03M C034 H03N 109.5
C033 C034 H03O 109.5
H03M C034 H03O 109.5
H03N C034 H03O 109.5
N013 C035 C036 158(3)
C035 C036 H03D 109.5
C035 C036 H03E 109.5
H03D C036 H03E 109.5
C035 C036 H03F 109.5
H03D C036 H03F 109.5
H03E C036 H03F 109.5
N014 C038 C037 177(2)
C038 C037 H03G 109.5
C038 C037 H03H 109.5
H03G C037 H03H 109.5
C038 C037 H03I 109.5
H03G C037 H03I 109.5
H03H C037 H03I 109.5
N015 C039 C040 169.4(17)
C039 C040 H04A 109.5
C039 C040 H04B 109.5
H04A C040 H04B 109.5
C039 C040 H04C 109.5
H04A C040 H04C 109.5
H04B C040 H04C 109.5
N016 C041 C042 167(2)
C041 C042 H04D 109.5
C041 C042 H04E 109.5
H04D C042 H04E 109.5
C041 C042 H04F 109.5
H04D C042 H04F 109.5
H04E C042 H04F 109.5

loop_
_geom_bond_atom_site_label_1
_geom_bond_atom_site_label_2
_geom_bond_distance
Fe1 C3 1.925(4)
Fe1 C2 1.927(4)
Fe1 C1 1.937(4)
Fe1 N105 1.964(4)
Fe1 N101 1.966(4)
Fe1 N103 1.978(4)
Fe2 C4 1.892(4)
Fe2 C6 1.892(4)
Fe2 C5 1.894(4)
Fe2 N203 2.002(3)
Fe2 N205 2.010(3)
Fe2 N201 2.018(3)
Fe3 C8 1.915(4)
Fe3 C9 1.924(4)
Fe3 C7 1.930(4)
Fe3 N304 1.971(4)
Fe3 N302 1.975(3)
Fe3 N300 1.983(3)
Fe4 C10 1.885(4)
Fe4 C11 1.886(4)
Fe4 C12 1.894(4)
Fe4 N403 2.010(4)
Fe4 N401 2.012(3)
Fe4 N405 2.015(3)
Co1 O691 1.899(9)
Co1 O607 2.009(6)
Co1 N1 2.073(4)
Co1 O600 2.084(3)
Co1 O695 2.098(6)
Co1 O601 2.099(5)
Co1 O605 2.200(7)
Co1 O609 2.225(6)
Co2 O602 1.939(5)
Co2 O603 1.955(4)
Co2 N4 1.986(3)
Co2 O600 1.996(3)
Co2 O692 2.139(10)
Co3 O698 1.868(15)
Co3 O604 2.020(4)
Co3 O608 2.074(5)
Co3 O600 2.085(3)
Co3 N7 2.098(4)
Co3 O606 2.145(4)
Co3 O611 2.174(5)
Co3 O696 2.247(13)
Co4 O701 1.977(3)
Co4 O703 1.977(3)
Co4 O700 1.994(3)
Co4 N5 2.000(3)
Co5 O702 2.037(3)
Co5 O708 2.037(3)
Co5 N2 2.106(3)
Co5 O700 2.148(3)
Co5 O706 2.150(3)
Co5 O709 2.165(3)
Co6 O707 1.990(3)
Co6 O704 1.995(3)
Co6 N10 2.013(3)
Co6 O700 2.017(3)
Co6 O705 2.273(3)
Co7 O801 1.980(3)
Co7 O800 1.996(3)
Co7 O807 2.007(3)
Co7 N6 2.032(3)
Co7 O804 2.303(3)
Co8 O803 2.062(3)
Co8 O802 2.067(3)
Co8 O805 2.072(3)
Co8 N9 2.087(4)
Co8 O800 2.147(3)
Co8 N800 2.184(4)
Co9 O806 1.975(3)
Co9 O808 2.001(3)
Co9 O800 2.006(3)
Co9 N12 2.012(3)
Co9 O804 2.278(3)
Co10 O908 1.974(3)
Co10 O906 1.988(3)
Co10 N11 1.994(3)
Co10 O900 2.002(3)
Co10 O904 2.384(3)
Co11 O901 2.038(4)
Co11 O907 2.041(3)
Co11 N8 2.084(3)
Co11 O903 2.132(3)
Co11 O900 2.159(3)
Co11 O909 2.179(3)
Co12 O902 1.980(3)
Co12 O900 1.993(3)
Co12 O905 1.996(3)
Co12 N3 2.056(4)
Co12 O904 2.238(3)
Co13 N02 2.075(4)
Co13 N05 2.076(4)
Co13 N06 2.079(4)
Co13 N03 2.086(4)
Co13 N04 2.092(4)
Co13 N01 2.100(4)
N1 C1 1.139(6)
N2 C2 1.156(5)
N3 C3 1.162(5)
N4 C4 1.144(5)
N5 C5 1.162(5)
N6 C6 1.152(5)
N7 C7 1.134(5)
N8 C8 1.147(5)
N9 C9 1.149(5)
N10 C10 1.164(5)
N11 C11 1.162(5)
N12 C12 1.166(5)
B1 N106 1.527(9)
B1 N102 1.546(8)
B1 N104 1.547(8)
B1 H1 1.0000
N101 C101 1.334(7)
N101 N102 1.370(6)
N103 N104 1.344(5)
N103 C104 1.345(7)
N102 C103 1.330(8)
N104 C106 1.339(8)
N105 C107 1.337(6)
N105 N106 1.365(5)
N106 C109 1.346(7)
C101 C102 1.362(8)
C101 H101 0.9500
C102 C103 1.377(10)
C102 H102 0.9500
C103 H103 0.9500
C104 C105 1.365(8)
C104 H104 0.9500
C105 C106 1.336(10)
C105 H105 0.9500
C106 H106 0.9500
C107 C108 1.380(7)
C107 H107 0.9500
C108 C109 1.345(9)
C108 H108 0.9500
C109 H109 0.9500
B2 N204 1.532(7)
B2 N206 1.539(6)
B2 N202 1.545(6)
B2 H2 1.0000
N201 C201 1.328(6)
N201 N202 1.361(5)
N202 C203 1.351(6)
N203 C204 1.313(6)
N203 N204 1.355(5)
N204 C206 1.357(6)
N205 C207 1.322(5)
N205 N206 1.365(5)
N206 C209 1.353(6)
C201 C202 1.387(6)
C201 H201 0.9500
C202 C203 1.387(7)
C202 H202 0.9500
C203 H203 0.9500
C204 C205 1.417(6)
C204 H204 0.9500
C205 C206 1.360(8)
C205 H205 0.9500
C206 H206 0.9500
C207 C208 1.390(7)
C207 H207 0.9500
C208 C209 1.365(8)
C208 H208 0.9500
C209 H209 0.9500
B3 N305 1.528(8)
B3 N303 1.532(7)
B3 N301 1.539(7)
B3 H3 1.0000
N300 C301 1.324(6)
N300 N301 1.355(5)
N301 C303 1.336(6)
N302 C304 1.328(6)
N302 N303 1.347(5)
N303 C306 1.358(6)
N304 C307 1.327(7)
N304 N305 1.363(5)
N305 C309 1.360(7)
C301 C302 1.386(7)
C301 H301 0.9500
C302 C303 1.384(8)
C302 H302 0.9500
C303 H303 0.9500
C304 C305 1.383(7)
C304 H304 0.9500
C305 C306 1.362(9)
C305 H305 0.9500
C306 H306 0.9500
C307 C308 1.393(7)
C307 H307 0.9500
C308 C309 1.363(9)
C308 H308 0.9500
C309 H309 0.9500
B4 N404 1.537(8)
B4 N406 1.542(7)
B4 N402 1.543(7)
B4 H4 1.0000
N401 C401 1.335(6)
N401 N402 1.368(5)
N402 C403 1.335(6)
N403 C404 1.316(6)
N403 N404 1.370(5)
N404 C406 1.346(7)
N405 C407 1.327(6)
N405 N406 1.354(5)
N406 C409 1.346(6)
C401 C402 1.372(7)
C401 H401 0.9500
C402 C403 1.389(8)
C402 H402 0.9500
C403 H403 0.9500
C404 C405 1.389(8)
C404 H404 0.9500
C405 C406 1.351(10)
C405 H405 0.9500
C406 H406 0.9500
C407 C408 1.385(7)
C407 H407 0.9500
C408 C409 1.344(9)
C408 H408 0.9500
C409 H409 0.9500
O601 C601 1.146(7)
O602 C601 1.367(8)
O691 C601 1.540(10)
O692 C601 0.873(10)
O603 C606 1.282(7)
O604 C606 1.245(6)
O605 C611 1.209(8)
O606 C611 1.319(6)
O695 C611 1.301(8)
O696 C611 1.221(14)
O607 C616 1.257(8)
O608 C616 1.170(7)
O698 C616 1.483(16)
O609 C621 1.204(8)
O610 C621 1.429(15)
O690 C621 1.419(17)
O611 C626 1.193(7)
O612 C626 1.324(9)
C601 C602 1.545(8)
C602 C604 1.480(10)
C602 C605 1.505(13)
C602 C603 1.517(12)
C603 H60A 0.9800
C603 H60B 0.9800
C603 H60C 0.9800
C604 H60D 0.9800
C604 H60E 0.9800
C604 H60F 0.9800
C605 H60G 0.9800
C605 H60H 0.9800
C605 H60I 0.9800
C606 C607 1.544(7)
C607 C609 1.506(10)
C607 C608 1.508(11)
C607 C610 1.549(9)
C608 H60J 0.9800
C608 H60K 0.9800
C608 H60L 0.9800
C609 H60M 0.9800
C609 H60N 0.9800
C609 H60O 0.9800
C610 H61A 0.9800
C610 H61B 0.9800
C610 H61C 0.9800
C611 C612 1.511(6)
C612 C614 1.502(9)
C612 C615 1.510(9)
C612 C613 1.526(8)
C613 H61D 0.9800
C613 H61E 0.9800
C613 H61F 0.9800
C614 H61G 0.9800
C614 H61H 0.9800
C614 H61I 0.9800
C615 H61J 0.9800
C615 H61K 0.9800
C615 H61L 0.9800
C616 C617 1.522(7)
C617 C698 1.415(19)
C617 C619 1.495(10)
C617 C620 1.530(18)
C617 C680 1.546(19)
C617 C618 1.562(12)
C618 H61M 0.9800
C618 H61N 0.9800
C618 H61O 0.9800
C620 H62A 0.9800
C620 H62B 0.9800
C620 H62C 0.9800
C698 H69A 0.9800
C698 H69B 0.9800
C698 H69C 0.9800
C680 H68A 0.9800
C680 H68B 0.9800
C680 H68C 0.9800
C619 H61P 0.9800
C619 H61Q 0.9800
C619 H61R 0.9800
C621 C622 1.448(11)
C622 C624 1.31(3)
C622 C684 1.38(2)
C622 C683 1.48(3)
C622 C685 1.57(2)
C622 C625 1.68(4)
C622 C623 1.73(2)
C623 H62D 0.9800
C623 H62E 0.9800
C623 H62F 0.9800
C624 H62G 0.9800
C624 H62H 0.9800
C624 H62I 0.9800
C625 H62J 0.9800
C625 H62K 0.9800
C625 H62L 0.9800
C683 H68D 0.9800
C683 H68E 0.9800
C683 H68F 0.9800
C684 H68G 0.9800
C684 H68H 0.9800
C684 H68I 0.9800
C685 H68J 0.9800
C685 H68K 0.9800
C685 H68L 0.9800
C626 C627 1.480(9)
C627 C630 1.478(12)
C627 C628 1.498(14)
C627 C629 1.529(14)
C628 H62M 0.9800
C628 H62N 0.9800
C628 H62O 0.9800
C629 H62P 0.9800
C629 H62Q 0.9800
C629 H62R 0.9800
C630 H63A 0.9800
C630 H63B 0.9800
C630 H63C 0.9800
O701 C701 1.258(5)
O702 C701 1.256(5)
O703 C706 1.253(6)
O704 C706 1.249(5)
O705 C711 1.245(5)
O706 C711 1.266(5)
O707 C716 1.255(6)
O708 C716 1.249(6)
O709 C721 1.198(5)
O710 C721 1.314(6)
C701 C702 1.534(6)
C702 C793 1.41(2)
C702 C704 1.465(16)
C702 C705 1.520(14)
C702 C794 1.55(2)
C702 C795 1.557(19)
C702 C703 1.575(12)
C703 H70A 0.9800
C703 H70B 0.9800
C703 H70C 0.9800
C704 H70D 0.9800
C704 H70E 0.9800
C704 H70F 0.9800
C705 H70G 0.9800
C705 H70H 0.9800
C705 H70I 0.9800
C793 H79A 0.9800
C793 H79B 0.9800
C793 H79C 0.9800
C794 H79D 0.9800
C794 H79E 0.9800
C794 H79F 0.9800
C795 H79G 0.9800
C795 H79H 0.9800
C795 H79I 0.9800
C706 C707 1.539(6)
C707 C709 1.486(17)
C707 C798 1.487(16)
C707 C790 1.517(17)
C707 C710 1.523(16)
C707 C799 1.535(13)
C707 C708 1.550(15)
C708 H70J 0.9800
C708 H70K 0.9800
C708 H70L 0.9800
C709 H70M 0.9800
C709 H70N 0.9800
C709 H70O 0.9800
C710 H71A 0.9800
C710 H71B 0.9800
C710 H71C 0.9800
C798 H79J 0.9800
C798 H79K 0.9800
C798 H79L 0.9800
C799 H79M 0.9800
C799 H79N 0.9800
C799 H79O 0.9800
C790 H79P 0.9800
C790 H79Q 0.9800
C790 H79R 0.9800
C711 C712 1.535(6)
C712 C714 1.511(7)
C712 C713 1.510(8)
C712 C715 1.532(8)
C713 H71D 0.9800
C713 H71E 0.9800
C713 H71F 0.9800
C714 H71G 0.9800
C714 H71H 0.9800
C714 H71I 0.9800
C715 H71J 0.9800
C715 H71K 0.9800
C715 H71L 0.9800
C716 C717 1.532(6)
C717 C718 1.494(9)
C717 C720 1.512(9)
C717 C719 1.530(7)
C718 H71M 0.9800
C718 H71N 0.9800
C718 H71O 0.9800
C719 H71P 0.9800
C719 H71Q 0.9800
C719 H71R 0.9800
C720 H72A 0.9800
C720 H72B 0.9800
C720 H72C 0.9800
C721 C722 1.524(7)
C722 C725 1.478(8)
C722 C724 1.487(9)
C722 C723 1.511(10)
C723 H72D 0.9800
C723 H72E 0.9800
C723 H72F 0.9800
C724 H72G 0.9800
C724 H72H 0.9800
C724 H72I 0.9800
C725 H72J 0.9800
C725 H72K 0.9800
C725 H72L 0.9800
N800 C821 1.113(7)
O801 C801 1.269(6)
O802 C801 1.249(5)
O803 C806 1.242(6)
O804 C806 1.262(5)
O805 C811 1.236(6)
O806 C811 1.265(6)
O807 C816 1.246(5)
O808 C816 1.251(5)
C801 C802 1.547(6)
C802 C894 1.416(19)
C802 C895 1.48(2)
C802 C803 1.506(12)
C802 C804 1.547(14)
C802 C893 1.55(3)
C802 C805 1.597(14)
C803 H80A 0.9800
C803 H80B 0.9800
C803 H80C 0.9800
C804 H80D 0.9800
C804 H80E 0.9800
C804 H80F 0.9800
C805 H80G 0.9800
C805 H80H 0.9800
C805 H80I 0.9800
C893 H89A 0.9800
C893 H89B 0.9800
C893 H89C 0.9800
C894 H89D 0.9800
C894 H89E 0.9800
C894 H89F 0.9800
C895 H89G 0.9800
C895 H89H 0.9800
C895 H89I 0.9800
C806 C807 1.520(6)
C807 C809 1.503(10)
C807 C808 1.536(8)
C807 C810 1.547(8)
C808 H80J 0.9800
C808 H80K 0.9800
C808 H80L 0.9800
C809 H80M 0.9800
C809 H80N 0.9800
C809 H80O 0.9800
C810 H81A 0.9800
C810 H81B 0.9800
C810 H81C 0.9800
C811 C812 1.551(6)
C812 C814 1.477(9)
C812 C815 1.497(8)
C812 C813 1.556(9)
C813 H81D 0.9800
C813 H81E 0.9800
C813 H81F 0.9800
C814 H81G 0.9800
C814 H81H 0.9800
C814 H81I 0.9800
C815 H81J 0.9800
C815 H81K 0.9800
C815 H81L 0.9800
C816 C817 1.544(6)
C817 C820 1.492(8)
C817 C819 1.500(9)
C817 C818 1.536(9)
C818 H81M 0.9800
C818 H81N 0.9800
C818 H81O 0.9800
C819 H81P 0.9800
C819 H81Q 0.9800
C819 H81R 0.9800
C820 H82A 0.9800
C820 H82B 0.9800
C820 H82C 0.9800
C821 C822 1.467(8)
C822 H82D 0.9800
C822 H82E 0.9800
C822 H82F 0.9800
O901 C901 1.268(6)
O902 C901 1.246(6)
O903 C906 1.248(5)
O904 C906 1.246(5)
O905 C911 1.250(5)
O906 C911 1.252(5)
O907 C916 1.238(5)
O908 C916 1.274(5)
O909 C921 1.198(6)
O910 C921 1.315(6)
C901 C902 1.542(6)
C902 C904 1.504(8)
C902 C905 1.519(9)
C902 C903 1.523(9)
C903 H90A 0.9800
C903 H90B 0.9800
C903 H90C 0.9800
C904 H90D 0.9800
C904 H90E 0.9800
C904 H90F 0.9800
C905 H90G 0.9800
C905 H90H 0.9800
C905 H90I 0.9800
C906 C907 1.541(6)
C907 C908 1.486(8)
C907 C910 1.540(10)
C907 C909 1.544(9)
C908 H90J 0.9800
C908 H90K 0.9800
C908 H90L 0.9800
C909 H90M 0.9800
C909 H90N 0.9800
C909 H90O 0.9800
C910 H91A 0.9800
C910 H91B 0.9800
C910 H91C 0.9800
C911 C912 1.534(6)
C912 C915 1.447(14)
C912 C983 1.505(18)
C912 C913 1.536(13)
C912 C914 1.542(9)
C912 C985 1.595(14)
C913 H91D 0.9800
C913 H91E 0.9800
C913 H91F 0.9800
C915 H91G 0.9800
C915 H91H 0.9800
C915 H91I 0.9800
C983 H98A 0.9800
C983 H98B 0.9800
C983 H98C 0.9800
C985 H98D 0.9800
C985 H98E 0.9800
C985 H98F 0.9800
C914 H91J 0.9800
C914 H91K 0.9800
C914 H91L 0.9800
C916 C917 1.533(6)
C917 C989 1.45(3)
C917 C920 1.473(16)
C917 C988 1.52(2)
C917 C918 1.534(14)
C917 C919 1.533(13)
C917 C980 1.65(2)
C918 H91M 0.9800
C918 H91N 0.9800
C918 H91O 0.9800
C919 H91P 0.9800
C919 H91Q 0.9800
C919 H91R 0.9800
C920 H92A 0.9800
C920 H92B 0.9800
C920 H92C 0.9800
C988 H98G 0.9800
C988 H98H 0.9800
C988 H98I 0.9800
C989 H98J 0.9800
C989 H98K 0.9800
C989 H98L 0.9800
C980 H98M 0.9800
C980 H98N 0.9800
C980 H98O 0.9800
C921 C922 1.515(7)
C922 C925 1.477(10)
C922 C923 1.500(8)
C922 C924 1.545(11)
C923 H92D 0.9800
C923 H92E 0.9800
C923 H92F 0.9800
C924 H92G 0.9800
C924 H92H 0.9800
C924 H92I 0.9800
C925 H92J 0.9800
C925 H92K 0.9800
C925 H92L 0.9800
N01 C011 1.124(6)
N02 C013 1.139(6)
N03 C015 1.135(6)
N04 C017 1.128(6)
N05 C019 1.130(6)
N06 C021 1.135(6)
C011 C012 1.439(6)
C012 H01A 0.9800
C012 H01B 0.9800
C012 H01C 0.9800
C013 C014 1.424(6)
C014 H01D 0.9800
C014 H01E 0.9800
C014 H01F 0.9800
C015 C016 1.426(7)
C016 H01G 0.9800
C016 H01H 0.9800
C016 H01I 0.9800
C017 C018 1.424(7)
C018 H01J 0.9800
C018 H01K 0.9800
C018 H01L 0.9800
C019 C020 1.435(6)
C020 H02A 0.9800
C020 H02B 0.9800
C020 H02C 0.9800
C021 C022 1.434(6)
C022 H02D 0.9800
C022 H02E 0.9800
C022 H02F 0.9800
N07 C023 1.242(17)
C023 C024 1.331(13)
C024 H02G 0.9800
C024 H02H 0.9800
C024 H02I 0.9800
N08 C025 1.134(12)
C025 C026 1.387(11)
C026 H02J 0.9800
C026 H02K 0.9800
C026 H02L 0.9800
N09 C027 1.146(17)
C027 C028 1.402(15)
C028 H02M 0.9800
C028 H02N 0.9800
C028 H02O 0.9800
N010 C029 1.139(10)
C029 C030 1.398(10)
C030 H03J 0.9800
C030 H03K 0.9800
C030 H03L 0.9800
N011 C031 1.211(18)
C031 C032 1.357(13)
C032 H03A 0.9800
C032 H03B 0.9800
C032 H03C 0.9800
N012 C033 1.06(2)
C033 C034 1.340(19)
C034 H03M 0.9800
C034 H03N 0.9800
C034 H03O 0.9800
N013 C035 1.30(4)
C035 C036 1.31(4)
C036 H03D 0.9800
C036 H03E 0.9800
C036 H03F 0.9800
N014 C038 1.07(2)
C038 C037 1.59(2)
C037 H03G 0.9800
C037 H03H 0.9800
C037 H03I 0.9800
N015 C039 1.227(18)
C039 C040 1.382(17)
C040 H04A 0.9800
C040 H04B 0.9800
C040 H04C 0.9800
N016 C041 1.21(2)
C041 C042 1.54(3)
C042 H04D 0.9800
C042 H04E 0.9800
C042 H04F 0.9800
O1W O3W 1.71(2)
